data_1574644
loop_
_publ_author_name
'Chiu, Tzu-Hao'
'Pillay, Michael N.'
'Kahlal, Samia'
'Saillard, Jean-Yves'
'Liu, C. W.'

_publ_section_title
;
 Rhodium-silver superatomic nanoclusters stabilized by diselenophosphate
 ligands.
;
_journal_issue 21
_journal_name_full Nanoscale
_journal_page_first 13502
_journal_page_last 13509
_journal_paper_doi 10.1039/d5nr01190f
_journal_volume 17
_journal_year 2025
_chemical_formula_sum 'C72 H168 Ag21 O24 P12 Rh Se24'
_chemical_formula_weight 6052.91
_space_group_crystal_system triclinic
_space_group_IT_number 2
_space_group_name_Hall '-P 1'
_space_group_name_H-M_alt 'P -1'
_atom_sites_solution_hydrogens geom
_audit_creation_method SHELXL-2018/3
_audit_update_record
;
2025-03-20 deposited with the CCDC.	2025-05-14 downloaded from the CCDC.
;
_cell_angle_alpha 81.936(2)
_cell_angle_beta 76.8308(16)
_cell_angle_gamma 64.9124(15)
_cell_formula_units_Z 2
_cell_length_a 16.0696(11)
_cell_length_b 18.3134(17)
_cell_length_c 29.837(2)
_cell_measurement_reflns_used 9867
_cell_measurement_temperature 100(2)
_cell_measurement_theta_max 26.20
_cell_measurement_theta_min 2.18
_cell_volume 7733.7(10)
_computing_cell_refinement 'Bruker SAINT'
_computing_data_collection 'Bruker APEX2'
_computing_data_reduction 'Bruker SAINT'
_computing_molecular_graphics 'Bruker SHELXTL'
_computing_publication_material 'Bruker SHELXTL'
_computing_structure_refinement 'SHELXL-2018/3 (Sheldrick, 2018)'
_computing_structure_solution 'SHELXS-97 (Sheldrick 2008)'
_diffrn_ambient_temperature 100(2)
_diffrn_measured_fraction_theta_full 0.989
_diffrn_measured_fraction_theta_max 0.989
_diffrn_measurement_device_type 'Bruker APEX-II CCD'
_diffrn_measurement_method '\f and \w scans'
_diffrn_radiation_type MoK\a
_diffrn_radiation_wavelength 0.71073
_diffrn_reflns_av_R_equivalents 0.0538
_diffrn_reflns_av_unetI/netI 0.0781
_diffrn_reflns_Laue_measured_fraction_full 0.989
_diffrn_reflns_Laue_measured_fraction_max 0.989
_diffrn_reflns_limit_h_max 18
_diffrn_reflns_limit_h_min -19
_diffrn_reflns_limit_k_max 21
_diffrn_reflns_limit_k_min -21
_diffrn_reflns_limit_l_max 35
_diffrn_reflns_limit_l_min -35
_diffrn_reflns_number 58572
_diffrn_reflns_point_group_measured_fraction_full 0.989
_diffrn_reflns_point_group_measured_fraction_max 0.989
_diffrn_reflns_theta_full 25.000
_diffrn_reflns_theta_max 25.000
_diffrn_reflns_theta_min 0.702
_exptl_absorpt_coefficient_mu 8.514
_exptl_absorpt_correction_T_max 0.7454
_exptl_absorpt_correction_T_min 0.5147
_exptl_absorpt_correction_type multi-scan
_exptl_absorpt_process_details SADABS
_exptl_crystal_colour black
_exptl_crystal_density_diffrn 2.599
_exptl_crystal_description plate
_exptl_crystal_F_000 5640
_exptl_crystal_size_max 0.250
_exptl_crystal_size_mid 0.100
_exptl_crystal_size_min 0.050
_refine_diff_density_max 2.532
_refine_diff_density_min -2.476
_refine_diff_density_rms 0.258
_refine_ls_extinction_method none
_refine_ls_goodness_of_fit_ref 1.023
_refine_ls_hydrogen_treatment constr
_refine_ls_matrix_type full
_refine_ls_number_parameters 1477
_refine_ls_number_reflns 26937
_refine_ls_number_restraints 498
_refine_ls_restrained_S_all 1.015
_refine_ls_R_factor_all 0.0938
_refine_ls_R_factor_gt 0.0576
_refine_ls_shift/su_max 0.004
_refine_ls_shift/su_mean 0.000
_refine_ls_structure_factor_coef Fsqd
_refine_ls_weighting_details 'w=1/[\s^2^(Fo^2^)+(0.0249P)^2^+220.4077P] where P=(Fo^2^+2Fc^2^)/3'
_refine_ls_weighting_scheme calc
_refine_ls_wR_factor_gt 0.1197
_refine_ls_wR_factor_ref 0.1396
_reflns_Friedel_coverage 0.000
_reflns_number_gt 19104
_reflns_number_total 26937
_reflns_threshold_expression 'I > 2\s(I)'
_cod_data_source_file d5nr01190f2.cif
_cod_data_source_block 3
_cod_depositor_comments 'Adding full bibliography for 1574642--1574644.cif.'
_cod_original_cell_volume 7733.6(11)
_cod_database_code 1574644
_shelx_shelxl_version_number 2018/3
_shelx_space_group_comment
; 
The symmetry employed for this shelxl refinement is uniquely defined 
by the following loop, which should always be used as a source of 
symmetry information in preference to the above space-group names. 
They are only intended as comments. 
;
_shelx_estimated_absorpt_t_min 0.225
_shelx_estimated_absorpt_t_max 0.676

loop_
_space_group_symop_operation_xyz
'x, y, z'
'-x, -y, -z'

loop_
_atom_site_label
_atom_site_type_symbol
_atom_site_fract_x
_atom_site_fract_y
_atom_site_fract_z
_atom_site_U_iso_or_equiv
_atom_site_adp_type
_atom_site_occupancy
_atom_site_site_symmetry_order
_atom_site_calc_flag
_atom_site_refinement_flags_posn
_atom_site_refinement_flags_adp
_atom_site_refinement_flags_occupancy
_atom_site_disorder_assembly
_atom_site_disorder_group
Ag1 Ag 0.00511(8) 0.31524(5) 0.25195(3) 0.0262(2) Uani 1 1 d . . . . .
Ag2 Ag 0.14391(9) 0.23330(6) 0.17312(3) 0.0328(3) Uani 1 1 d . . . . .
Ag3 Ag 0.10832(8) 0.14451(5) 0.25759(3) 0.0277(2) Uani 1 1 d . . . . .
Ag4 Ag 0.07808(7) 0.24039(5) 0.33351(3) 0.0225(2) Uani 1 1 d . . . . .
Ag5 Ag 0.09676(7) 0.38931(5) 0.29558(3) 0.0221(2) Uani 1 1 d . . . . .
Ag6 Ag 0.12865(8) 0.38156(6) 0.19552(3) 0.0302(3) Uani 1 1 d . . . . .
Ag7 Ag 0.31611(9) 0.25808(6) 0.17313(3) 0.0349(3) Uani 1 1 d . . . . .
Ag8 Ag 0.29625(8) 0.10677(6) 0.21079(4) 0.0317(3) Uani 1 1 d . . . . .
Ag9 Ag 0.25486(7) 0.11066(5) 0.30813(3) 0.0261(2) Uani 1 1 d . . . . .
Ag10 Ag 0.38545(8) 0.17798(7) 0.25530(4) 0.0348(3) Uani 1 1 d . . . . .
Ag11 Ag 0.24980(7) 0.26319(5) 0.33087(3) 0.0245(2) Uani 1 1 d . . . . .
Ag12 Ag 0.28324(8) 0.35412(6) 0.24806(3) 0.0310(3) Uani 1 1 d . . . . .
Ag13 Ag -0.08400(8) 0.39645(5) 0.34032(3) 0.0252(2) Uani 1 1 d . . . . .
Ag14 Ag -0.05572(9) 0.48712(6) 0.24150(3) 0.0316(3) Uani 1 1 d . . . . .
Ag15 Ag 0.12927(9) 0.51532(6) 0.23793(3) 0.0346(3) Uani 1 1 d . . . . .
Ag16 Ag 0.27006(11) 0.42931(8) 0.15319(4) 0.0515(4) Uani 1 1 d . . . . .
Ag17 Ag 0.19242(7) 0.16878(5) 0.40710(3) 0.0245(2) Uani 1 1 d . . . . .
Ag18 Ag 0.40698(8) 0.10843(6) 0.34833(4) 0.0313(3) Uani 1 1 d . . . . .
Ag19 Ag 0.17932(9) 0.06674(6) 0.16250(4) 0.0411(3) Uani 1 1 d . . . . .
Ag20 Ag 0.31610(10) 0.15007(8) 0.11166(4) 0.0458(3) Uani 1 1 d . . . . .
Ag21 Ag 0.47743(10) 0.09498(8) 0.16708(5) 0.0548(4) Uani 1 1 d . . . . .
Rh1 Rh 0.19639(8) 0.24990(6) 0.25202(3) 0.0236(2) Uani 1 1 d . . . . .
Se1 Se 0.32758(16) 0.00211(13) 0.09562(7) 0.0254(5) Uani 0.7 1 d D . P A 1
Se2 Se 0.43868(18) -0.03879(15) 0.19863(7) 0.0252(5) Uani 0.7 1 d D . P A 1
Se1B Se 0.2947(4) 0.0311(3) 0.08330(18) 0.0254(5) Uani 0.3 1 d D . P A 2
Se2B Se 0.4285(5) -0.0293(4) 0.18059(18) 0.0252(5) Uani 0.3 1 d D . P A 2
Se3 Se 0.19706(14) 0.26089(11) 0.06353(5) 0.0497(5) Uani 1 1 d . . . . .
Se4 Se 0.02934(12) 0.18866(9) 0.13950(5) 0.0369(4) Uani 1 1 d . . . . .
Se5 Se -0.04689(11) 0.12567(8) 0.26600(5) 0.0374(4) Uani 1 1 d . . . . .
Se6 Se 0.18132(14) -0.03373(9) 0.23246(7) 0.0624(6) Uani 1 1 d . . . . .
Se7 Se -0.04889(9) 0.37161(7) 0.42369(4) 0.0218(3) Uani 1 1 d . . . . .
Se8 Se 0.03682(10) 0.15414(7) 0.40777(4) 0.0237(3) Uani 1 1 d . . . . .
Se9 Se -0.15828(11) 0.55642(7) 0.31964(4) 0.0309(3) Uani 1 1 d . . . . .
Se10 Se 0.08284(11) 0.52169(8) 0.33077(4) 0.0313(3) Uani 1 1 d . . . . .
Se11 Se -0.01831(13) 0.60874(8) 0.19704(4) 0.0372(4) Uani 1 1 d . . . . .
Se12 Se 0.12599(14) 0.45279(9) 0.11005(4) 0.0420(4) Uani 1 1 d . . . . .
Se13 Se 0.49304(15) 0.12999(13) 0.07801(6) 0.0658(6) Uani 1 1 d . . . . .
Se14 Se 0.44730(14) 0.31532(11) 0.13360(5) 0.0500(5) Uani 1 1 d . . . . .
Se15 Se 0.56809(15) 0.13285(13) 0.21605(7) 0.0651(6) Uani 1 1 d . . . . .
Se16 Se 0.50186(13) -0.01200(10) 0.29433(6) 0.0531(5) Uani 1 1 d . . . . .
Se17 Se 0.26646(11) -0.02902(7) 0.34732(5) 0.0310(3) Uani 1 1 d . . . . .
Se18 Se 0.34352(10) 0.05162(7) 0.42943(5) 0.0282(3) Uani 1 1 d . . . . .
Se19 Se -0.13774(12) 0.41313(9) 0.20684(5) 0.0341(3) Uani 1 1 d . . . . .
Se20 Se -0.17226(11) 0.31682(8) 0.32063(5) 0.0351(4) Uani 1 1 d . . . . .
Se21 Se 0.44280(10) 0.22891(8) 0.36173(5) 0.0308(3) Uani 1 1 d . . . . .
Se22 Se 0.19477(9) 0.31023(7) 0.41809(4) 0.0209(3) Uani 1 1 d . . . . .
Se23 Se 0.25706(17) 0.56194(13) 0.18326(5) 0.0521(6) Uani 0.9 1 d D . P B 1
Se24 Se 0.37826(19) 0.42127(13) 0.27401(8) 0.0518(6) Uani 0.9 1 d . . P B 1
SeT3 Se 0.2795(15) 0.5133(12) 0.1807(5) 0.0521(6) Uani 0.1 1 d D . P B 2
SeT4 Se 0.389(2) 0.4272(15) 0.2519(9) 0.0518(6) Uani 0.1 1 d . . P B 2
P1 P 0.4430(4) -0.0713(3) 0.13071(19) 0.0318(14) Uani 0.7 1 d D . P A 1
P1B P 0.4103(10) -0.0508(8) 0.1141(4) 0.0318(14) Uani 0.3 1 d D . P A 2
P2 P 0.0872(3) 0.2209(3) 0.07013(12) 0.0396(11) Uani 1 1 d . . . . .
P3 P 0.0313(3) -0.0001(2) 0.25548(14) 0.0419(11) Uani 1 1 d . . . . .
P4 P -0.0606(2) 0.25925(18) 0.44612(11) 0.0206(7) Uani 1 1 d . . . . .
P5 P -0.0641(3) 0.60082(19) 0.33670(12) 0.0346(10) Uani 1 1 d . . . . .
P6 P 0.0216(4) 0.5717(2) 0.12647(12) 0.0424(11) Uani 1 1 d . . . . .
P7 P 0.4887(4) 0.2512(3) 0.07141(15) 0.0642(17) Uani 1 1 d . . . . .
P8 P 0.6127(4) 0.0217(5) 0.2588(2) 0.088(2) Uani 1 1 d . . . . .
P9 P 0.3338(3) -0.05044(19) 0.40475(12) 0.0284(8) Uani 1 1 d . . . . .
P10 P -0.2353(3) 0.4006(2) 0.26778(12) 0.0294(8) Uani 1 1 d . . . . .
P11 P 0.3398(2) 0.27290(18) 0.42315(11) 0.0224(7) Uani 1 1 d . . . . .
P12 P 0.3652(4) 0.5210(3) 0.22543(13) 0.0489(13) Uani 1 1 d D . . . .
O1 O 0.4516(13) -0.1579(8) 0.1307(5) 0.093(5) Uani 1 1 d . . . . .
O2 O 0.5337(12) -0.0730(9) 0.0978(5) 0.101(6) Uani 1 1 d . . . . .
O3 O 0.1218(8) 0.1507(7) 0.0366(3) 0.051(3) Uani 1 1 d . . . . .
O4 O 0.0034(8) 0.2870(6) 0.0490(3) 0.045(3) Uani 1 1 d . . . . .
O5 O -0.0121(10) -0.0346(6) 0.2257(4) 0.063(3) Uani 1 1 d . . . . .
O6 O 0.0176(8) -0.0546(5) 0.3007(4) 0.044(3) Uani 1 1 d . . . . .
O7 O -0.0546(6) 0.2426(5) 0.4991(3) 0.027(2) Uani 1 1 d . . . . .
O8 O -0.1603(6) 0.2606(5) 0.4460(3) 0.028(2) Uani 1 1 d . . . . .
O9 O -0.1016(7) 0.6336(5) 0.3872(3) 0.036(2) Uani 1 1 d . . . . .
O10 O -0.0770(10) 0.6802(6) 0.3058(3) 0.060(4) Uani 1 1 d D . . . .
O11 O 0.0437(10) 0.6397(6) 0.0936(3) 0.054(3) Uani 1 1 d . . . . .
O12 O -0.0661(9) 0.5772(6) 0.1095(3) 0.048(3) Uani 1 1 d . . . . .
O13 O 0.5904(12) 0.2443(10) 0.0470(4) 0.084(5) Uani 1 1 d . . . . .
O14 O 0.4282(11) 0.2967(9) 0.0339(4) 0.076(4) Uani 1 1 d . . . . .
O15 O 0.6877(17) -0.0034(13) 0.2884(9) 0.060(4) Uani 0.5 1 d D . P C 1
O15B O 0.6508(16) 0.0643(13) 0.2930(9) 0.060(4) Uani 0.5 1 d D . P C 2
O16 O 0.6978(12) -0.0469(15) 0.2327(6) 0.136(7) Uani 1 1 d . . . . .
O17 O 0.4381(6) -0.1166(5) 0.3957(3) 0.032(2) Uani 1 1 d . . . . .
O18 O 0.2881(7) -0.0926(5) 0.4471(3) 0.033(2) Uani 1 1 d . . . . .
O19 O -0.3098(7) 0.3765(5) 0.2538(3) 0.034(2) Uani 1 1 d . . . . .
O20 O -0.2997(7) 0.4878(5) 0.2865(3) 0.040(2) Uani 1 1 d . . . . .
O21 O 0.3567(6) 0.2134(5) 0.4669(3) 0.028(2) Uani 1 1 d . . . . .
O22 O 0.3501(6) 0.3472(5) 0.4385(3) 0.027(2) Uani 1 1 d . . . . .
O23 O 0.4380(15) 0.5500(11) 0.1891(6) 0.037(3) Uani 0.5 1 d D . P B 1
O23B O 0.4759(15) 0.4830(11) 0.1984(6) 0.037(3) Uani 0.5 1 d D . P B 2
O24 O 0.3464(11) 0.6009(7) 0.2492(4) 0.067(4) Uani 1 1 d . . . . .
C1 C 0.3915(18) -0.1910(12) 0.1577(8) 0.083(6) Uani 1 1 d . . . . .
H1 H 0.333861 -0.145225 0.171792 0.100 Uiso 1 1 calc R U . . .
C2 C 0.440(2) -0.2487(15) 0.1999(10) 0.131(10) Uani 1 1 d . . . . .
H2A H 0.397518 -0.271782 0.218691 0.196 Uiso 1 1 calc R U . . .
H2B H 0.498887 -0.292376 0.187160 0.196 Uiso 1 1 calc R U . . .
H2C H 0.452272 -0.216529 0.219077 0.196 Uiso 1 1 calc R U . . .
C3 C 0.364(3) -0.2266(19) 0.1234(12) 0.159(13) Uani 1 1 d . . . . .
H3A H 0.326320 -0.182967 0.103928 0.239 Uiso 1 1 calc R U . . .
H3B H 0.327039 -0.256406 0.140138 0.239 Uiso 1 1 calc R U . . .
H3C H 0.420289 -0.263261 0.104111 0.239 Uiso 1 1 calc R U . . .
C4 C 0.573(2) -0.0909(19) 0.0547(10) 0.130(11) Uani 1 1 d . . . . .
H4 H 0.527824 -0.048054 0.037061 0.156 Uiso 1 1 calc R U . . .
C5 C 0.579(2) -0.1660(18) 0.0387(9) 0.133(12) Uani 1 1 d . . . . .
H5A H 0.618222 -0.212588 0.055970 0.200 Uiso 1 1 calc R U . . .
H5B H 0.606019 -0.170247 0.005782 0.200 Uiso 1 1 calc R U . . .
H5C H 0.515882 -0.164922 0.043886 0.200 Uiso 1 1 calc R U . . .
C6 C 0.6581(16) -0.0782(15) 0.0374(7) 0.094(7) Uani 1 1 d . . . . .
H6A H 0.669210 -0.052211 0.060674 0.141 Uiso 1 1 calc R U . . .
H6B H 0.651636 -0.043574 0.009137 0.141 Uiso 1 1 calc R U . . .
H6C H 0.711055 -0.130328 0.030820 0.141 Uiso 1 1 calc R U . . .
C7 C 0.0616(14) 0.1139(11) 0.0305(6) 0.059(5) Uani 1 1 d . . . . .
H7 H 0.001242 0.136452 0.052949 0.071 Uiso 1 1 calc R U . . .
C8 C 0.042(2) 0.1353(16) -0.0177(8) 0.123(11) Uani 1 1 d . . . . .
H8A H 0.000865 0.110823 -0.022397 0.185 Uiso 1 1 calc R U . . .
H8B H 0.010694 0.194147 -0.022185 0.185 Uiso 1 1 calc R U . . .
H8C H 0.100617 0.115024 -0.040012 0.185 Uiso 1 1 calc R U . . .
C9 C 0.1074(17) 0.0279(13) 0.0410(8) 0.083(6) Uani 1 1 d . . . . .
H9A H 0.162060 0.003796 0.016755 0.124 Uiso 1 1 calc R U . . .
H9B H 0.063664 0.002805 0.042648 0.124 Uiso 1 1 calc R U . . .
H9C H 0.127582 0.018991 0.070672 0.124 Uiso 1 1 calc R U . . .
C10 C -0.0505(13) 0.3677(10) 0.0688(5) 0.045(4) Uani 1 1 d . . . . .
H10 H -0.025082 0.369434 0.096031 0.054 Uiso 1 1 calc R U . . .
C11 C -0.1492(13) 0.3774(11) 0.0844(5) 0.052(4) Uani 1 1 d . . . . .
H11A H -0.174782 0.375816 0.057883 0.078 Uiso 1 1 calc R U . . .
H11B H -0.186383 0.429342 0.098774 0.078 Uiso 1 1 calc R U . . .
H11C H -0.151594 0.333518 0.106872 0.078 Uiso 1 1 calc R U . . .
C12 C -0.0378(15) 0.4294(10) 0.0333(5) 0.057(5) Uani 1 1 d . . . . .
H12A H 0.028986 0.417650 0.023937 0.085 Uiso 1 1 calc R U . . .
H12B H -0.071178 0.482911 0.046071 0.085 Uiso 1 1 calc R U . . .
H12C H -0.062728 0.428250 0.006457 0.085 Uiso 1 1 calc R U . . .
C13 C -0.0283(17) -0.0029(11) 0.1801(6) 0.071(5) Uani 1 1 d . . . . .
H13 H 0.005684 0.032914 0.168768 0.085 Uiso 1 1 calc R U . . .
C14 C 0.0167(19) -0.0764(13) 0.1508(8) 0.099(8) Uani 1 1 d . . . . .
H14A H 0.083238 -0.104215 0.152412 0.149 Uiso 1 1 calc R U . . .
H14B H 0.009988 -0.059121 0.118705 0.149 Uiso 1 1 calc R U . . .
H14C H -0.014207 -0.113222 0.162327 0.149 Uiso 1 1 calc R U . . .
C15 C -0.1298(18) 0.0453(14) 0.1797(9) 0.098(7) Uani 1 1 d . . . . .
H15A H -0.163992 0.010877 0.190579 0.147 Uiso 1 1 calc R U . . .
H15B H -0.138251 0.066485 0.148259 0.147 Uiso 1 1 calc R U . . .
H15C H -0.153925 0.090368 0.200045 0.147 Uiso 1 1 calc R U . . .
C16 C 0.0534(11) -0.0495(8) 0.3413(5) 0.041(3) Uani 1 1 d . . . . .
H16 H 0.089695 -0.015101 0.333319 0.049 Uiso 1 1 calc R U . . .
C17 C 0.1154(13) -0.1339(9) 0.3545(6) 0.056(4) Uani 1 1 d . . . . .
H17A H 0.081431 -0.168592 0.358271 0.085 Uiso 1 1 calc R U . . .
H17B H 0.134290 -0.134356 0.383573 0.085 Uiso 1 1 calc R U . . .
H17C H 0.171138 -0.154063 0.330268 0.085 Uiso 1 1 calc R U . . .
C18 C -0.0336(11) -0.0104(9) 0.3779(5) 0.045(4) Uani 1 1 d . . . . .
H18A H -0.074085 0.042190 0.365732 0.067 Uiso 1 1 calc R U . . .
H18B H -0.014938 -0.003020 0.405414 0.067 Uiso 1 1 calc R U . . .
H18C H -0.067755 -0.045289 0.386019 0.067 Uiso 1 1 calc R U . . .
C19 C 0.0122(10) 0.2541(8) 0.5206(5) 0.033(3) Uani 1 1 d . . . . .
H19 H 0.043901 0.284811 0.498336 0.040 Uiso 1 1 calc R U . . .
C20 C 0.0840(12) 0.1732(9) 0.5325(5) 0.050(4) Uani 1 1 d . . . . .
H20A H 0.053502 0.143836 0.555330 0.075 Uiso 1 1 calc R U . . .
H20B H 0.130868 0.180331 0.545344 0.075 Uiso 1 1 calc R U . . .
H20C H 0.114563 0.142353 0.504674 0.075 Uiso 1 1 calc R U . . .
C21 C -0.0444(12) 0.3035(9) 0.5609(5) 0.042(4) Uani 1 1 d . . . . .
H21A H -0.083080 0.357995 0.550202 0.063 Uiso 1 1 calc R U . . .
H21B H -0.002724 0.306408 0.579318 0.063 Uiso 1 1 calc R U . . .
H21C H -0.084820 0.278542 0.579811 0.063 Uiso 1 1 calc R U . . .
C22 C -0.2485(11) 0.3293(9) 0.4596(6) 0.049(4) Uani 1 1 d . . . . .
H22 H -0.245106 0.379496 0.442791 0.059 Uiso 1 1 calc R U . . .
C23 C -0.3182(12) 0.3104(11) 0.4434(6) 0.059(5) Uani 1 1 d . . . . .
H23A H -0.325701 0.264143 0.461807 0.089 Uiso 1 1 calc R U . . .
H23B H -0.296185 0.297460 0.410905 0.089 Uiso 1 1 calc R U . . .
H23C H -0.378463 0.357357 0.446949 0.089 Uiso 1 1 calc R U . . .
C24 C -0.2729(13) 0.3405(13) 0.5092(8) 0.082(7) Uani 1 1 d . . . . .
H24A H -0.332587 0.387396 0.516183 0.123 Uiso 1 1 calc R U . . .
H24B H -0.278786 0.292220 0.525687 0.123 Uiso 1 1 calc R U . . .
H24C H -0.223896 0.349450 0.518963 0.123 Uiso 1 1 calc R U . . .
C25 C -0.1370(11) 0.5888(8) 0.4265(4) 0.032(3) Uani 1 1 d . . . . .
H25 H -0.139276 0.541018 0.415003 0.038 Uiso 1 1 calc R U . . .
C26 C -0.0713(12) 0.5606(9) 0.4597(5) 0.041(4) Uani 1 1 d . . . . .
H26A H -0.008511 0.526360 0.444048 0.062 Uiso 1 1 calc R U . . .
H26B H -0.092802 0.529477 0.485546 0.062 Uiso 1 1 calc R U . . .
H26C H -0.069629 0.607336 0.471234 0.062 Uiso 1 1 calc R U . . .
C27 C -0.2352(14) 0.6460(12) 0.4465(6) 0.083(7) Uani 1 1 d . . . . .
H27A H -0.258498 0.621464 0.475115 0.124 Uiso 1 1 calc R U . . .
H27B H -0.276172 0.656963 0.424345 0.124 Uiso 1 1 calc R U . . .
H27C H -0.234505 0.696705 0.453051 0.124 Uiso 1 1 calc R U . . .
C28 C -0.057(4) 0.745(2) 0.3106(13) 0.079(7) Uani 0.5 1 d D . P D 1
H28 H -0.009709 0.720625 0.331119 0.095 Uiso 0.5 1 calc R U P D 1
C29 C 0.009(4) 0.755(2) 0.2602(12) 0.079(9) Uani 0.5 1 d D . P D 1
H29A H 0.061298 0.703279 0.252559 0.118 Uiso 0.5 1 calc R U P D 1
H29B H 0.033817 0.795126 0.262440 0.118 Uiso 0.5 1 calc R U P D 1
H29C H -0.028679 0.773727 0.236077 0.118 Uiso 0.5 1 calc R U P D 1
C30 C -0.150(4) 0.801(2) 0.3464(15) 0.082(11) Uani 0.5 1 d D . P D 1
H30A H -0.206464 0.802289 0.338142 0.123 Uiso 0.5 1 calc R U P D 1
H30B H -0.153708 0.856101 0.344533 0.123 Uiso 0.5 1 calc R U P D 1
H30C H -0.146112 0.778034 0.377961 0.123 Uiso 0.5 1 calc R U P D 1
C28B C -0.029(3) 0.729(2) 0.3037(13) 0.079(7) Uani 0.5 1 d D . P D 2
H28B H 0.038559 0.706295 0.305115 0.095 Uiso 0.5 1 calc R U P D 2
C29B C -0.073(4) 0.795(2) 0.2617(12) 0.079(9) Uani 0.5 1 d D . P D 2
H29D H -0.080434 0.766988 0.238322 0.118 Uiso 0.5 1 calc R U P D 2
H29E H -0.030189 0.820956 0.247611 0.118 Uiso 0.5 1 calc R U P D 2
H29F H -0.134019 0.836482 0.274534 0.118 Uiso 0.5 1 calc R U P D 2
C30B C -0.106(4) 0.808(2) 0.3324(15) 0.082(11) Uani 0.5 1 d D . P D 2
H30D H -0.162311 0.832925 0.318770 0.123 Uiso 0.5 1 calc R U P D 2
H30E H -0.078727 0.847710 0.330788 0.123 Uiso 0.5 1 calc R U P D 2
H30F H -0.122096 0.791495 0.364626 0.123 Uiso 0.5 1 calc R U P D 2
C31 C 0.1288(17) 0.6500(12) 0.0929(6) 0.073(5) Uani 1 1 d . . . . .
H31 H 0.165993 0.606542 0.113596 0.088 Uiso 1 1 calc R U . . .
C32 C 0.1017(18) 0.7306(12) 0.1126(7) 0.083(7) Uani 1 1 d . . . . .
H32A H 0.067805 0.731026 0.144418 0.124 Uiso 1 1 calc R U . . .
H32B H 0.061465 0.773975 0.094010 0.124 Uiso 1 1 calc R U . . .
H32C H 0.158200 0.738970 0.112144 0.124 Uiso 1 1 calc R U . . .
C33 C 0.1872(18) 0.6419(14) 0.0457(7) 0.092(7) Uani 1 1 d . . . . .
H33A H 0.203580 0.588464 0.034907 0.138 Uiso 1 1 calc R U . . .
H33B H 0.244455 0.648080 0.046509 0.138 Uiso 1 1 calc R U . . .
H33C H 0.151911 0.683670 0.024677 0.138 Uiso 1 1 calc R U . . .
C34 C -0.1538(14) 0.6493(10) 0.1137(6) 0.055(4) Uani 1 1 d . . . . .
H34 H -0.153329 0.686494 0.135073 0.065 Uiso 1 1 calc R U . . .
C35 C -0.1607(19) 0.6908(15) 0.0658(7) 0.107(9) Uani 1 1 d . . . . .
H35A H -0.178668 0.661454 0.047408 0.161 Uiso 1 1 calc R U . . .
H35B H -0.099996 0.691182 0.050755 0.161 Uiso 1 1 calc R U . . .
H35C H -0.208023 0.746420 0.068598 0.161 Uiso 1 1 calc R U . . .
C36 C -0.2339(17) 0.6262(15) 0.1318(10) 0.113(10) Uani 1 1 d . . . . .
H36A H -0.292553 0.674797 0.134528 0.169 Uiso 1 1 calc R U . . .
H36B H -0.234614 0.590127 0.110677 0.169 Uiso 1 1 calc R U . . .
H36C H -0.227479 0.598426 0.162210 0.169 Uiso 1 1 calc R U . . .
C37 C 0.6700(19) 0.2030(16) 0.0710(8) 0.094(6) Uani 1 1 d . . . . .
H37 H 0.647665 0.182175 0.102110 0.112 Uiso 1 1 calc R U . . .
C38 C 0.737(2) 0.1313(19) 0.0419(10) 0.142(11) Uani 1 1 d . . . . .
H38A H 0.705234 0.097325 0.039422 0.213 Uiso 1 1 calc R U . . .
H38B H 0.758202 0.151122 0.011034 0.213 Uiso 1 1 calc R U . . .
H38C H 0.791509 0.099611 0.056510 0.213 Uiso 1 1 calc R U . . .
C39 C 0.7115(18) 0.2577(15) 0.0768(7) 0.096(8) Uani 1 1 d . . . . .
H39A H 0.738464 0.274754 0.046471 0.143 Uiso 1 1 calc R U . . .
H39B H 0.760633 0.229852 0.095105 0.143 Uiso 1 1 calc R U . . .
H39C H 0.662975 0.305242 0.092642 0.143 Uiso 1 1 calc R U . . .
C40 C 0.3870(17) 0.3823(13) 0.0249(6) 0.078(5) Uani 1 1 d . . . . .
H40 H 0.344833 0.406815 0.054065 0.093 Uiso 1 1 calc R U . . .
C41 C 0.458(2) 0.4186(16) 0.0116(7) 0.106(9) Uani 1 1 d . . . . .
H41A H 0.426559 0.477052 0.005956 0.160 Uiso 1 1 calc R U . . .
H41B H 0.492937 0.407801 0.036720 0.160 Uiso 1 1 calc R U . . .
H41C H 0.502221 0.394543 -0.016383 0.160 Uiso 1 1 calc R U . . .
C42 C 0.3262(18) 0.3981(15) -0.0103(6) 0.093(7) Uani 1 1 d . . . . .
H42A H 0.365853 0.376801 -0.039809 0.139 Uiso 1 1 calc R U . . .
H42B H 0.290093 0.456299 -0.014436 0.139 Uiso 1 1 calc R U . . .
H42C H 0.283326 0.371256 0.000356 0.139 Uiso 1 1 calc R U . . .
C43 C 0.671(2) 0.047(2) 0.3265(11) 0.056(5) Uani 0.5 1 d D . P C 1
H43 H 0.613145 0.097253 0.324507 0.067 Uiso 0.5 1 calc R U P C 1
C44 C 0.651(5) -0.004(4) 0.3702(16) 0.073(13) Uani 0.5 1 d D . P C 1
H44A H 0.695837 -0.013558 0.389990 0.110 Uiso 0.5 1 calc R U P C 1
H44B H 0.656371 -0.055364 0.361347 0.110 Uiso 0.5 1 calc R U P C 1
H44C H 0.587196 0.025787 0.387008 0.110 Uiso 0.5 1 calc R U P C 1
C45 C 0.750(3) 0.069(3) 0.322(2) 0.081(8) Uani 0.5 1 d D . P C 1
H45A H 0.737456 0.105520 0.346017 0.122 Uiso 0.5 1 calc R U P C 1
H45B H 0.758722 0.096675 0.291516 0.122 Uiso 0.5 1 calc R U P C 1
H45C H 0.806926 0.020518 0.324520 0.122 Uiso 0.5 1 calc R U P C 1
C43B C 0.706(2) 0.006(2) 0.3249(12) 0.056(5) Uani 0.5 1 d D . P C 2
H43B H 0.715990 -0.049624 0.318503 0.067 Uiso 0.5 1 calc R U P C 2
C44B C 0.650(5) 0.026(3) 0.3744(15) 0.073(13) Uani 0.5 1 d D . P C 2
H44D H 0.622159 0.084073 0.377563 0.110 Uiso 0.5 1 calc R U P C 2
H44E H 0.691598 -0.000966 0.396627 0.110 Uiso 0.5 1 calc R U P C 2
H44F H 0.600054 0.005984 0.380444 0.110 Uiso 0.5 1 calc R U P C 2
C45B C 0.798(3) 0.010(3) 0.317(2) 0.081(8) Uani 0.5 1 d D . P C 2
H45D H 0.832906 -0.008149 0.286756 0.122 Uiso 0.5 1 calc R U P C 2
H45E H 0.832981 -0.024562 0.340864 0.122 Uiso 0.5 1 calc R U P C 2
H45F H 0.788665 0.065993 0.319839 0.122 Uiso 0.5 1 calc R U P C 2
C46 C 0.6808(16) -0.0822(18) 0.2024(8) 0.095(7) Uani 1 1 d . . . . .
H46 H 0.615063 -0.052575 0.197156 0.115 Uiso 1 1 calc R U . . .
C47 C 0.701(2) -0.1699(18) 0.2190(11) 0.154(11) Uani 1 1 d . . . . .
H47A H 0.688437 -0.196427 0.196560 0.231 Uiso 1 1 calc R U . . .
H47B H 0.766759 -0.198182 0.222090 0.231 Uiso 1 1 calc R U . . .
H47C H 0.660797 -0.171310 0.248914 0.231 Uiso 1 1 calc R U . . .
C48 C 0.752(3) -0.090(3) 0.1572(10) 0.190(18) Uani 1 1 d . . . . .
H48A H 0.749643 -0.036792 0.145657 0.285 Uiso 1 1 calc R U . . .
H48B H 0.736099 -0.113510 0.134343 0.285 Uiso 1 1 calc R U . . .
H48C H 0.814685 -0.125482 0.162736 0.285 Uiso 1 1 calc R U . . .
C49 C 0.4714(11) -0.1848(8) 0.3659(6) 0.043(4) Uani 1 1 d . . . . .
H49 H 0.453835 -0.164324 0.335015 0.051 Uiso 1 1 calc R U . . .
C50 C 0.4312(14) -0.2435(9) 0.3865(6) 0.059(5) Uani 1 1 d . . . . .
H50A H 0.454127 -0.267997 0.415070 0.089 Uiso 1 1 calc R U . . .
H50B H 0.449944 -0.285738 0.364798 0.089 Uiso 1 1 calc R U . . .
H50C H 0.362817 -0.215902 0.393248 0.089 Uiso 1 1 calc R U . . .
C51 C 0.5762(12) -0.2191(10) 0.3611(7) 0.063(5) Uani 1 1 d . . . . .
H51A H 0.593626 -0.244403 0.390651 0.094 Uiso 1 1 calc R U . . .
H51B H 0.597823 -0.175666 0.351780 0.094 Uiso 1 1 calc R U . . .
H51C H 0.605242 -0.259633 0.337622 0.094 Uiso 1 1 calc R U . . .
C52 C 0.2019(10) -0.0463(8) 0.4798(5) 0.038(3) Uani 1 1 d . . . . .
H52 H 0.175996 0.011660 0.468636 0.045 Uiso 1 1 calc R U . . .
C53 C 0.1337(13) -0.0810(10) 0.4806(6) 0.059(4) Uani 1 1 d . . . . .
H53A H 0.118564 -0.074161 0.449869 0.088 Uiso 1 1 calc R U . . .
H53B H 0.076577 -0.053216 0.502796 0.088 Uiso 1 1 calc R U . . .
H53C H 0.160648 -0.138587 0.489744 0.088 Uiso 1 1 calc R U . . .
C54 C 0.2307(13) -0.0531(11) 0.5252(5) 0.059(5) Uani 1 1 d . . . . .
H54A H 0.176169 -0.021877 0.547762 0.088 Uiso 1 1 calc R U . . .
H54B H 0.278687 -0.031871 0.521376 0.088 Uiso 1 1 calc R U . . .
H54C H 0.255918 -0.109854 0.536181 0.088 Uiso 1 1 calc R U . . .
C55 C -0.2919(11) 0.2934(8) 0.2469(5) 0.039(3) Uani 1 1 d . . . . .
H55 H -0.225504 0.257413 0.249026 0.046 Uiso 1 1 calc R U . . .
C56 C -0.3549(15) 0.2703(12) 0.2843(6) 0.070(6) Uani 1 1 d . . . . .
H56A H -0.341601 0.274335 0.314072 0.105 Uiso 1 1 calc R U . . .
H56B H -0.345219 0.214603 0.280935 0.105 Uiso 1 1 calc R U . . .
H56C H -0.419996 0.306520 0.282735 0.105 Uiso 1 1 calc R U . . .
C57 C -0.3078(16) 0.2912(11) 0.2000(6) 0.070(6) Uani 1 1 d . . . . .
H57A H -0.282352 0.235046 0.191497 0.105 Uiso 1 1 calc R U . . .
H57B H -0.276323 0.320589 0.177858 0.105 Uiso 1 1 calc R U . . .
H57C H -0.375018 0.316644 0.199864 0.105 Uiso 1 1 calc R U . . .
C58 C -0.3839(14) 0.4998(12) 0.3219(7) 0.068(5) Uani 1 1 d . . . . .
H58 H -0.390930 0.447425 0.328883 0.081 Uiso 1 1 calc R U . . .
C59 C -0.4635(16) 0.5588(16) 0.3002(8) 0.097(8) Uani 1 1 d . . . . .
H59A H -0.522413 0.569616 0.322185 0.145 Uiso 1 1 calc R U . . .
H59B H -0.455181 0.609276 0.291501 0.145 Uiso 1 1 calc R U . . .
H59C H -0.465184 0.536343 0.272631 0.145 Uiso 1 1 calc R U . . .
C60 C -0.3727(17) 0.5262(12) 0.3657(7) 0.084(7) Uani 1 1 d . . . . .
H60A H -0.423248 0.525034 0.390972 0.125 Uiso 1 1 calc R U . . .
H60B H -0.375544 0.581184 0.360477 0.125 Uiso 1 1 calc R U . . .
H60C H -0.312269 0.489406 0.373658 0.125 Uiso 1 1 calc R U . . .
C61 C 0.4461(10) 0.1594(8) 0.4800(5) 0.037(3) Uani 1 1 d . . . . .
H61 H 0.485114 0.121219 0.454952 0.045 Uiso 1 1 calc R U . . .
C62 C 0.4232(11) 0.1134(8) 0.5225(5) 0.040(4) Uani 1 1 d . . . . .
H62A H 0.390101 0.150107 0.547821 0.060 Uiso 1 1 calc R U . . .
H62B H 0.481045 0.071236 0.530644 0.060 Uiso 1 1 calc R U . . .
H62C H 0.383235 0.088443 0.517233 0.060 Uiso 1 1 calc R U . . .
C63 C 0.4982(10) 0.2082(10) 0.4879(6) 0.047(4) Uani 1 1 d . . . . .
H63A H 0.554971 0.171990 0.499503 0.071 Uiso 1 1 calc R U . . .
H63B H 0.457701 0.248831 0.510433 0.071 Uiso 1 1 calc R U . . .
H63C H 0.515184 0.235144 0.458701 0.071 Uiso 1 1 calc R U . . .
C64 C 0.3394(10) 0.4188(8) 0.4078(5) 0.032(3) Uani 1 1 d . . . . .
H64 H 0.329305 0.409426 0.377636 0.039 Uiso 1 1 calc R U . . .
C65 C 0.4288(11) 0.4309(10) 0.4001(7) 0.059(5) Uani 1 1 d . . . . .
H65A H 0.436429 0.444710 0.429014 0.089 Uiso 1 1 calc R U . . .
H65B H 0.426239 0.474846 0.376754 0.089 Uiso 1 1 calc R U . . .
H65C H 0.481929 0.381070 0.389385 0.089 Uiso 1 1 calc R U . . .
C66 C 0.2545(11) 0.4880(8) 0.4296(6) 0.044(4) Uani 1 1 d . . . . .
H66A H 0.260907 0.493730 0.460611 0.065 Uiso 1 1 calc R U . . .
H66B H 0.198731 0.477555 0.431470 0.065 Uiso 1 1 calc R U . . .
H66C H 0.248284 0.537789 0.410824 0.065 Uiso 1 1 calc R U . . .
C67 C 0.506(2) 0.5361(19) 0.1588(9) 0.044(5) Uani 0.5 1 d D . P B 1
H67 H 0.480498 0.589698 0.141843 0.053 Uiso 0.5 1 calc R U P B 1
C68 C 0.538(3) 0.487(2) 0.1172(10) 0.051(6) Uani 0.5 1 d D . P B 1
H68A H 0.596860 0.489103 0.099833 0.076 Uiso 0.5 1 calc R U P B 1
H68B H 0.548369 0.431129 0.126907 0.076 Uiso 0.5 1 calc R U P B 1
H68C H 0.490638 0.509324 0.097726 0.076 Uiso 0.5 1 calc R U P B 1
C69 C 0.583(2) 0.5475(19) 0.1713(10) 0.047(5) Uani 0.5 1 d D . P B 1
H69A H 0.559410 0.579630 0.198673 0.070 Uiso 0.5 1 calc R U P B 1
H69B H 0.609625 0.575575 0.145637 0.070 Uiso 0.5 1 calc R U P B 1
H69C H 0.631777 0.494692 0.177993 0.070 Uiso 0.5 1 calc R U P B 1
C67B C 0.508(2) 0.496(2) 0.1587(8) 0.044(5) Uani 0.5 1 d D . P B 2
H67B H 0.536608 0.437026 0.152809 0.053 Uiso 0.5 1 calc R U P B 2
C68B C 0.483(3) 0.518(2) 0.1120(9) 0.051(6) Uani 0.5 1 d D . P B 2
H68D H 0.536777 0.521229 0.089629 0.076 Uiso 0.5 1 calc R U P B 2
H68E H 0.467664 0.476077 0.103203 0.076 Uiso 0.5 1 calc R U P B 2
H68F H 0.429498 0.569802 0.112433 0.076 Uiso 0.5 1 calc R U P B 2
C69B C 0.601(2) 0.4938(19) 0.1603(11) 0.047(5) Uani 0.5 1 d D . P B 2
H69D H 0.616121 0.473524 0.190890 0.070 Uiso 0.5 1 calc R U P B 2
H69E H 0.599176 0.548392 0.154018 0.070 Uiso 0.5 1 calc R U P B 2
H69F H 0.648911 0.458118 0.136964 0.070 Uiso 0.5 1 calc R U P B 2
C70 C 0.2544(19) 0.6434(12) 0.2801(8) 0.091(6) Uani 1 1 d . . . . .
H70 H 0.213479 0.613663 0.283231 0.110 Uiso 1 1 calc R U . . .
C71 C 0.2724(16) 0.6486(12) 0.3238(7) 0.080(6) Uani 1 1 d . . . . .
H71A H 0.213079 0.676245 0.344659 0.119 Uiso 1 1 calc R U . . .
H71B H 0.305181 0.594111 0.336784 0.119 Uiso 1 1 calc R U . . .
H71C H 0.311387 0.678937 0.320210 0.119 Uiso 1 1 calc R U . . .
C72 C 0.210(3) 0.7281(15) 0.2574(12) 0.195(18) Uani 1 1 d . . . . .
H72A H 0.197711 0.723397 0.227341 0.293 Uiso 1 1 calc R U . . .
H72B H 0.150418 0.759643 0.277150 0.293 Uiso 1 1 calc R U . . .
H72C H 0.252108 0.755236 0.253136 0.293 Uiso 1 1 calc R U . . .

loop_
_atom_site_aniso_label
_atom_site_aniso_U_11
_atom_site_aniso_U_22
_atom_site_aniso_U_33
_atom_site_aniso_U_23
_atom_site_aniso_U_13
_atom_site_aniso_U_12
Ag1 0.0406(7) 0.0160(5) 0.0223(5) -0.0020(4) 0.0000(5) -0.0146(5)
Ag2 0.0544(8) 0.0260(5) 0.0247(5) -0.0090(4) 0.0039(5) -0.0262(5)
Ag3 0.0349(7) 0.0176(5) 0.0293(5) -0.0057(4) 0.0104(5) -0.0164(5)
Ag4 0.0285(6) 0.0130(4) 0.0186(5) 0.0016(3) 0.0063(4) -0.0077(4)
Ag5 0.0373(6) 0.0140(4) 0.0152(4) -0.0012(3) 0.0031(4) -0.0145(4)
Ag6 0.0579(8) 0.0239(5) 0.0158(5) -0.0006(4) 0.0005(5) -0.0271(5)
Ag7 0.0562(8) 0.0389(6) 0.0196(5) -0.0118(4) 0.0162(5) -0.0375(6)
Ag8 0.0383(7) 0.0230(5) 0.0323(6) -0.0137(4) 0.0175(5) -0.0193(5)
Ag9 0.0287(6) 0.0154(4) 0.0266(5) -0.0032(4) 0.0103(4) -0.0088(4)
Ag10 0.0386(7) 0.0392(6) 0.0286(5) -0.0118(5) 0.0162(5) -0.0259(5)
Ag11 0.0323(6) 0.0195(5) 0.0186(5) -0.0024(4) 0.0068(4) -0.0130(4)
Ag12 0.0446(7) 0.0339(6) 0.0193(5) -0.0091(4) 0.0097(5) -0.0260(5)
Ag13 0.0353(6) 0.0147(4) 0.0228(5) 0.0013(4) -0.0021(5) -0.0099(4)
Ag14 0.0578(8) 0.0202(5) 0.0208(5) 0.0015(4) -0.0046(5) -0.0216(5)
Ag15 0.0651(9) 0.0303(5) 0.0202(5) 0.0030(4) -0.0033(5) -0.0342(6)
Ag16 0.0901(11) 0.0614(8) 0.0249(6) -0.0059(5) 0.0098(6) -0.0608(8)
Ag17 0.0239(6) 0.0133(4) 0.0268(5) 0.0019(4) 0.0048(4) -0.0043(4)
Ag18 0.0267(6) 0.0231(5) 0.0366(6) -0.0087(4) 0.0106(5) -0.0091(5)
Ag19 0.0596(9) 0.0326(6) 0.0339(6) -0.0170(5) 0.0238(6) -0.0332(6)
Ag20 0.0608(9) 0.0609(8) 0.0333(6) -0.0241(5) 0.0197(6) -0.0489(7)
Ag21 0.0553(9) 0.0595(8) 0.0566(8) -0.0340(6) 0.0340(7) -0.0429(7)
Rh1 0.0376(7) 0.0163(5) 0.0166(5) -0.0041(4) 0.0087(4) -0.0165(5)
Se1 0.0294(15) 0.0297(14) 0.0182(11) -0.0087(9) 0.0021(8) -0.0140(11)
Se2 0.0314(11) 0.0306(10) 0.0114(13) -0.0126(11) 0.0044(12) -0.0111(9)
Se1B 0.0294(15) 0.0297(14) 0.0182(11) -0.0087(9) 0.0021(8) -0.0140(11)
Se2B 0.0314(11) 0.0306(10) 0.0114(13) -0.0126(11) 0.0044(12) -0.0111(9)
Se3 0.0797(14) 0.0685(11) 0.0261(8) -0.0111(7) 0.0114(8) -0.0621(11)
Se4 0.0568(11) 0.0411(8) 0.0239(7) -0.0125(6) 0.0154(7) -0.0385(8)
Se5 0.0361(9) 0.0194(7) 0.0542(9) -0.0072(6) 0.0125(8) -0.0177(7)
Se6 0.0584(13) 0.0191(7) 0.0758(12) -0.0026(7) 0.0401(10) -0.0099(8)
Se7 0.0281(8) 0.0107(6) 0.0246(6) 0.0050(5) -0.0023(6) -0.0089(5)
Se8 0.0303(8) 0.0112(6) 0.0229(6) 0.0010(5) 0.0076(6) -0.0087(5)
Se9 0.0504(10) 0.0141(6) 0.0230(7) 0.0012(5) -0.0066(7) -0.0089(6)
Se10 0.0546(10) 0.0214(7) 0.0220(7) -0.0041(5) -0.0045(7) -0.0198(7)
Se11 0.0780(12) 0.0290(7) 0.0163(6) 0.0057(5) -0.0114(7) -0.0338(8)
Se12 0.0878(14) 0.0408(8) 0.0146(6) -0.0007(6) -0.0030(7) -0.0459(9)
Se13 0.0721(14) 0.0899(14) 0.0555(11) -0.0488(10) 0.0458(10) -0.0672(12)
Se14 0.0797(14) 0.0685(11) 0.0249(7) -0.0182(7) 0.0229(8) -0.0636(11)
Se15 0.0600(13) 0.0967(15) 0.0567(11) -0.0405(11) 0.0374(10) -0.0621(12)
Se16 0.0463(11) 0.0363(9) 0.0624(11) -0.0260(8) 0.0245(9) -0.0135(8)
Se17 0.0367(9) 0.0151(6) 0.0357(8) 0.0012(5) 0.0005(7) -0.0095(6)
Se18 0.0282(8) 0.0133(6) 0.0323(7) -0.0027(5) 0.0007(6) -0.0008(6)
Se19 0.0504(10) 0.0339(8) 0.0240(7) -0.0044(6) -0.0048(7) -0.0229(7)
Se20 0.0476(10) 0.0210(7) 0.0412(8) 0.0054(6) -0.0098(7) -0.0195(7)
Se21 0.0267(8) 0.0230(7) 0.0371(8) -0.0090(6) 0.0096(6) -0.0102(6)
Se22 0.0213(7) 0.0141(6) 0.0200(6) -0.0019(5) 0.0025(5) -0.0030(5)
Se23 0.1144(19) 0.0537(12) 0.0213(8) 0.0074(8) -0.0070(10) -0.0712(13)
Se24 0.0533(14) 0.0258(9) 0.0862(17) -0.0083(13) -0.0257(16) -0.0173(8)
SeT3 0.1144(19) 0.0537(12) 0.0213(8) 0.0074(8) -0.0070(10) -0.0712(13)
SeT4 0.0533(14) 0.0258(9) 0.0862(17) -0.0083(13) -0.0257(16) -0.0173(8)
P1 0.035(4) 0.035(3) 0.019(3) -0.018(2) 0.006(2) -0.009(3)
P1B 0.035(4) 0.035(3) 0.019(3) -0.018(2) 0.006(2) -0.009(3)
P2 0.066(3) 0.055(3) 0.0159(17) -0.0124(16) 0.0127(19) -0.048(2)
P3 0.055(3) 0.0166(17) 0.044(2) -0.0085(16) 0.019(2) -0.0180(18)
P4 0.024(2) 0.0115(14) 0.0220(16) 0.0033(12) 0.0054(15) -0.0096(14)
P5 0.068(3) 0.0115(16) 0.0204(17) 0.0012(13) -0.0059(18) -0.0139(18)
P6 0.091(4) 0.034(2) 0.0163(17) 0.0055(15) -0.013(2) -0.040(2)
P7 0.094(4) 0.103(4) 0.031(2) -0.035(2) 0.036(3) -0.088(4)
P8 0.047(4) 0.142(6) 0.062(3) -0.029(4) 0.036(3) -0.041(4)
P9 0.029(2) 0.0138(16) 0.0321(19) -0.0022(14) 0.0008(17) -0.0013(15)
P10 0.037(2) 0.0179(16) 0.0344(19) -0.0015(14) -0.0047(17) -0.0136(16)
P11 0.022(2) 0.0151(15) 0.0263(17) -0.0030(13) -0.0016(15) -0.0044(14)
P12 0.069(3) 0.081(3) 0.0237(19) -0.019(2) 0.017(2) -0.064(3)
O1 0.164(15) 0.062(8) 0.066(8) -0.041(7) 0.035(9) -0.073(10)
O2 0.102(13) 0.085(10) 0.099(10) -0.059(8) 0.070(9) -0.050(10)
O3 0.068(8) 0.068(7) 0.030(5) -0.028(5) 0.024(5) -0.049(7)
O4 0.078(8) 0.060(6) 0.018(5) -0.014(4) 0.016(5) -0.056(6)
O5 0.102(10) 0.032(6) 0.054(6) -0.010(5) 0.010(6) -0.037(7)
O6 0.056(7) 0.027(5) 0.049(5) -0.004(4) 0.016(5) -0.029(5)
O7 0.033(5) 0.017(4) 0.020(4) 0.003(3) 0.012(4) -0.010(4)
O8 0.023(5) 0.017(4) 0.040(5) 0.000(4) 0.000(4) -0.006(4)
O9 0.060(7) 0.013(4) 0.026(5) -0.007(3) -0.001(4) -0.008(4)
O10 0.120(11) 0.017(5) 0.032(6) 0.005(4) -0.004(6) -0.026(6)
O11 0.122(10) 0.040(6) 0.020(5) 0.008(4) -0.012(6) -0.056(7)
O12 0.085(8) 0.037(5) 0.031(5) 0.001(4) -0.020(6) -0.031(5)
O13 0.132(12) 0.135(12) 0.038(7) -0.043(7) 0.049(7) -0.124(11)
O14 0.129(12) 0.104(9) 0.035(6) -0.024(6) 0.026(7) -0.101(9)
O15 0.038(10) 0.042(8) 0.076(10) -0.002(8) 0.009(9) -0.006(8)
O15B 0.038(10) 0.042(8) 0.076(10) -0.002(8) 0.009(9) -0.006(8)
O16 0.065(12) 0.23(2) 0.094(12) -0.066(14) 0.033(10) -0.051(13)
O17 0.018(5) 0.023(5) 0.045(6) -0.014(4) 0.004(4) 0.002(4)
O18 0.031(5) 0.016(4) 0.038(5) -0.001(4) 0.007(4) -0.001(4)
O19 0.037(6) 0.028(5) 0.045(6) -0.006(4) -0.005(5) -0.021(4)
O20 0.049(6) 0.024(5) 0.040(5) -0.005(4) 0.004(5) -0.013(5)
O21 0.025(5) 0.022(4) 0.027(5) -0.005(4) -0.004(4) 0.000(4)
O22 0.030(6) 0.019(4) 0.031(5) -0.005(3) -0.006(4) -0.008(4)
O23 0.061(9) 0.029(6) 0.035(6) -0.009(6) 0.012(6) -0.039(7)
O23B 0.061(9) 0.029(6) 0.035(6) -0.009(6) 0.012(6) -0.039(7)
O24 0.143(12) 0.067(8) 0.034(6) 0.007(5) -0.020(7) -0.083(8)
C1 0.111(17) 0.044(11) 0.094(14) -0.015(9) -0.002(11) -0.035(11)
C2 0.16(3) 0.066(16) 0.13(2) 0.027(14) -0.025(18) -0.027(17)
C3 0.19(3) 0.12(2) 0.21(3) -0.06(2) -0.06(3) -0.08(2)
C4 0.113(18) 0.16(2) 0.119(14) -0.098(17) 0.074(14) -0.076(18)
C5 0.14(3) 0.17(2) 0.099(19) -0.090(19) 0.034(18) -0.08(2)
C6 0.076(15) 0.107(18) 0.067(14) -0.024(13) 0.041(11) -0.028(13)
C7 0.079(13) 0.075(9) 0.048(8) -0.034(8) 0.022(8) -0.061(9)
C8 0.25(3) 0.121(18) 0.085(13) 0.008(13) -0.064(17) -0.14(2)
C9 0.112(18) 0.083(10) 0.088(15) -0.009(10) -0.016(13) -0.074(12)
C10 0.071(9) 0.056(8) 0.026(7) -0.011(6) 0.005(7) -0.047(8)
C11 0.068(9) 0.066(11) 0.035(9) -0.009(8) 0.004(7) -0.044(8)
C12 0.107(16) 0.056(9) 0.032(8) -0.006(7) 0.000(9) -0.062(10)
C13 0.116(14) 0.041(9) 0.058(8) -0.004(7) 0.002(10) -0.043(9)
C14 0.16(2) 0.081(13) 0.077(12) -0.038(11) 0.027(14) -0.080(14)
C15 0.121(15) 0.073(14) 0.103(18) 0.002(12) -0.023(13) -0.045(11)
C16 0.045(9) 0.023(6) 0.054(7) -0.001(6) 0.009(6) -0.023(6)
C17 0.061(11) 0.024(7) 0.071(11) -0.003(7) 0.010(8) -0.016(6)
C18 0.049(10) 0.029(7) 0.045(8) 0.003(6) -0.002(7) -0.010(7)
C19 0.036(8) 0.021(6) 0.030(6) 0.002(5) 0.004(5) -0.006(5)
C20 0.058(10) 0.036(7) 0.032(8) 0.001(6) -0.010(7) 0.003(7)
C21 0.050(10) 0.034(8) 0.039(7) -0.008(6) 0.006(7) -0.019(7)
C22 0.027(7) 0.021(7) 0.088(10) -0.009(7) 0.005(7) -0.006(5)
C23 0.026(8) 0.071(12) 0.068(11) -0.003(9) 0.003(8) -0.014(8)
C24 0.037(12) 0.093(16) 0.103(11) -0.062(12) 0.011(9) -0.009(11)
C25 0.049(8) 0.020(6) 0.022(6) -0.003(5) -0.005(5) -0.009(6)
C26 0.064(10) 0.034(8) 0.026(7) 0.003(6) -0.015(7) -0.019(7)
C27 0.070(10) 0.083(14) 0.025(8) -0.004(8) 0.012(7) 0.026(10)
C28 0.14(2) 0.031(11) 0.059(12) -0.005(8) 0.011(12) -0.041(13)
C29 0.15(3) 0.026(14) 0.053(11) -0.005(9) 0.014(14) -0.047(15)
C30 0.15(3) 0.033(11) 0.055(15) -0.004(12) 0.016(15) -0.045(16)
C28B 0.14(2) 0.031(11) 0.059(12) -0.005(8) 0.011(12) -0.041(13)
C29B 0.15(3) 0.026(14) 0.053(11) -0.005(9) 0.014(14) -0.047(15)
C30B 0.15(3) 0.033(11) 0.055(15) -0.004(12) 0.016(15) -0.045(16)
C31 0.148(15) 0.066(10) 0.046(8) 0.019(7) -0.031(9) -0.082(12)
C32 0.16(2) 0.079(12) 0.054(11) 0.015(8) -0.042(12) -0.087(14)
C33 0.152(19) 0.110(16) 0.064(10) 0.014(10) -0.011(11) -0.111(16)
C34 0.080(10) 0.052(8) 0.040(8) -0.007(7) -0.021(8) -0.028(7)
C35 0.12(2) 0.096(17) 0.064(12) 0.031(12) -0.028(13) -0.013(15)
C36 0.078(12) 0.101(19) 0.15(2) 0.068(17) -0.046(15) -0.037(13)
C37 0.118(16) 0.136(17) 0.060(12) -0.053(10) 0.051(9) -0.103(13)
C38 0.121(19) 0.19(2) 0.14(2) -0.12(2) 0.066(17) -0.100(14)
C39 0.13(2) 0.15(2) 0.053(12) -0.044(13) 0.034(12) -0.112(18)
C40 0.143(16) 0.104(10) 0.031(8) -0.015(8) 0.018(9) -0.106(12)
C41 0.20(3) 0.15(2) 0.050(12) 0.013(13) -0.015(14) -0.15(2)
C42 0.17(2) 0.132(17) 0.040(10) 0.006(10) 0.001(11) -0.133(16)
C43 0.031(13) 0.035(13) 0.084(11) 0.001(9) 0.002(9) -0.005(10)
C44 0.050(13) 0.07(3) 0.078(11) 0.013(14) 0.002(11) -0.01(2)
C45 0.044(13) 0.065(18) 0.13(2) 0.002(17) -0.004(13) -0.024(12)
C43B 0.031(13) 0.035(13) 0.084(11) 0.001(9) 0.002(9) -0.005(10)
C44B 0.050(13) 0.07(3) 0.078(11) 0.013(14) 0.002(11) -0.01(2)
C45B 0.044(13) 0.065(18) 0.13(2) 0.002(17) -0.004(13) -0.024(12)
C46 0.051(14) 0.160(18) 0.079(13) 0.025(13) -0.021(11) -0.051(14)
C47 0.11(2) 0.124(16) 0.13(3) 0.007(16) 0.013(19) 0.023(15)
C48 0.22(4) 0.30(4) 0.107(17) -0.10(2) 0.07(2) -0.18(4)
C49 0.042(8) 0.018(6) 0.050(9) -0.017(5) 0.015(7) -0.003(6)
C50 0.075(12) 0.022(7) 0.072(12) -0.011(7) 0.010(10) -0.020(8)
C51 0.040(8) 0.036(9) 0.081(13) -0.024(9) 0.012(8) 0.009(7)
C52 0.035(8) 0.016(6) 0.035(6) 0.011(5) 0.019(5) 0.000(5)
C53 0.051(10) 0.049(10) 0.063(11) 0.019(9) 0.006(8) -0.022(8)
C54 0.047(11) 0.057(11) 0.041(7) -0.001(7) 0.010(7) -0.002(9)
C55 0.044(9) 0.024(6) 0.050(7) -0.006(6) 0.003(7) -0.021(6)
C56 0.093(15) 0.076(13) 0.065(10) -0.008(9) 0.013(10) -0.069(12)
C57 0.107(17) 0.059(12) 0.054(8) -0.023(8) -0.001(9) -0.045(12)
C58 0.058(10) 0.059(11) 0.076(10) -0.026(8) 0.025(7) -0.027(8)
C59 0.061(11) 0.122(19) 0.100(16) -0.044(14) -0.005(11) -0.023(12)
C60 0.103(18) 0.050(11) 0.061(9) -0.007(9) -0.001(10) -0.003(11)
C61 0.027(7) 0.029(7) 0.043(8) 0.002(6) -0.010(6) 0.002(5)
C62 0.048(10) 0.024(7) 0.040(8) 0.004(5) -0.016(7) -0.006(7)
C63 0.017(8) 0.053(9) 0.067(11) 0.015(8) -0.021(8) -0.008(7)
C64 0.029(7) 0.021(6) 0.042(8) -0.002(5) -0.001(6) -0.009(5)
C65 0.033(8) 0.039(9) 0.114(16) 0.003(9) -0.015(9) -0.024(7)
C66 0.037(8) 0.023(6) 0.059(10) -0.009(6) 0.005(7) -0.007(6)
C67 0.060(10) 0.030(14) 0.040(6) 0.002(7) 0.016(6) -0.029(10)
C68 0.068(19) 0.062(19) 0.036(7) -0.006(8) 0.021(9) -0.054(15)
C69 0.062(11) 0.041(13) 0.039(11) -0.001(10) 0.016(9) -0.035(12)
C67B 0.060(10) 0.030(14) 0.040(6) 0.002(7) 0.016(6) -0.029(10)
C68B 0.068(19) 0.062(19) 0.036(7) -0.006(8) 0.021(9) -0.054(15)
C69B 0.062(11) 0.041(13) 0.039(11) -0.001(10) 0.016(9) -0.035(12)
C70 0.132(17) 0.041(9) 0.099(12) -0.015(9) -0.029(10) -0.026(11)
C71 0.096(17) 0.048(11) 0.069(10) -0.005(9) 0.004(10) -0.014(11)
C72 0.34(4) 0.057(13) 0.17(3) -0.001(14) -0.15(3) -0.016(17)

loop_
_atom_type_symbol
_atom_type_description
_atom_type_scat_dispersion_real
_atom_type_scat_dispersion_imag
_atom_type_scat_source
C C 0.0033 0.0016 'International Tables Vol C Tables 4.2.6.8 and 6.1.1.4'
H H 0.0000 0.0000 'International Tables Vol C Tables 4.2.6.8 and 6.1.1.4'
O O 0.0106 0.0060 'International Tables Vol C Tables 4.2.6.8 and 6.1.1.4'
P P 0.1023 0.0942 'International Tables Vol C Tables 4.2.6.8 and 6.1.1.4'
Se Se -0.0929 2.2259 'International Tables Vol C Tables 4.2.6.8 and 6.1.1.4'
Rh Rh -1.1178 0.9187 'International Tables Vol C Tables 4.2.6.8 and 6.1.1.4'
Ag Ag -0.8971 1.1015 'International Tables Vol C Tables 4.2.6.8 and 6.1.1.4'

loop_
_geom_angle_atom_site_label_1
_geom_angle_atom_site_label_2
_geom_angle_atom_site_label_3
_geom_angle
_geom_angle_site_symmetry_1
_geom_angle_site_symmetry_3
_geom_angle_publ_flag
Se19 Ag1 Rh1 147.07(5) . . ?
Se19 Ag1 Ag3 132.58(5) . . ?
Rh1 Ag1 Ag3 59.68(4) . . ?
Se19 Ag1 Ag4 152.46(5) . . ?
Rh1 Ag1 Ag4 58.49(3) . . ?
Ag3 Ag1 Ag4 60.74(3) . . ?
Se19 Ag1 Ag6 91.22(5) . . ?
Rh1 Ag1 Ag6 57.16(4) . . ?
Ag3 Ag1 Ag6 106.78(5) . . ?
Ag4 Ag1 Ag6 108.48(5) . . ?
Se19 Ag1 Ag14 56.96(4) . . ?
Rh1 Ag1 Ag14 107.03(4) . . ?
Ag3 Ag1 Ag14 166.50(5) . . ?
Ag4 Ag1 Ag14 115.88(4) . . ?
Ag6 Ag1 Ag14 60.90(4) . . ?
Se19 Ag1 Ag2 98.97(5) . . ?
Rh1 Ag1 Ag2 58.02(4) . . ?
Ag3 Ag1 Ag2 59.90(3) . . ?
Ag4 Ag1 Ag2 107.75(5) . . ?
Ag6 Ag1 Ag2 57.54(3) . . ?
Ag14 Ag1 Ag2 112.33(4) . . ?
Se19 Ag1 Ag5 119.18(5) . . ?
Rh1 Ag1 Ag5 55.93(3) . . ?
Ag3 Ag1 Ag5 107.71(5) . . ?
Ag4 Ag1 Ag5 60.02(3) . . ?
Ag6 Ag1 Ag5 60.26(3) . . ?
Ag14 Ag1 Ag5 62.27(3) . . ?
Ag2 Ag1 Ag5 105.54(4) . . ?
Se19 Ag1 Ag13 94.86(5) . . ?
Rh1 Ag1 Ag13 104.78(4) . . ?
Ag3 Ag1 Ag13 116.84(4) . . ?
Ag4 Ag1 Ag13 60.45(3) . . ?
Ag6 Ag1 Ag13 111.58(4) . . ?
Ag14 Ag1 Ag13 66.82(3) . . ?
Ag2 Ag1 Ag13 162.40(5) . . ?
Ag5 Ag1 Ag13 57.79(3) . . ?
Se19 Ag1 Se20 76.73(5) . . ?
Rh1 Ag1 Se20 136.05(5) . . ?
Ag3 Ag1 Se20 95.89(4) . . ?
Ag4 Ag1 Se20 77.90(4) . . ?
Ag6 Ag1 Se20 156.73(5) . . ?
Ag14 Ag1 Se20 96.00(4) . . ?
Ag2 Ag1 Se20 143.27(5) . . ?
Ag5 Ag1 Se20 108.26(4) . . ?
Ag13 Ag1 Se20 51.11(4) . . ?
Se4 Ag2 Rh1 145.13(5) . . ?
Se4 Ag2 Ag6 132.87(6) . . ?
Rh1 Ag2 Ag6 58.27(3) . . ?
Se4 Ag2 Ag20 98.96(5) . . ?
Rh1 Ag2 Ag20 105.21(5) . . ?
Ag6 Ag2 Ag20 112.18(5) . . ?
Se4 Ag2 Ag3 87.56(5) . . ?
Rh1 Ag2 Ag3 59.51(4) . . ?
Ag6 Ag2 Ag3 108.15(4) . . ?
Ag20 Ag2 Ag3 115.47(5) . . ?
Se4 Ag2 Ag8 117.37(5) . . ?
Rh1 Ag2 Ag8 57.43(4) . . ?
Ag6 Ag2 Ag8 108.57(5) . . ?
Ag20 Ag2 Ag8 61.26(4) . . ?
Ag3 Ag2 Ag8 59.22(4) . . ?
Se4 Ag2 Ag19 56.07(5) . . ?
Rh1 Ag2 Ag19 111.79(5) . . ?
Ag6 Ag2 Ag19 169.86(6) . . ?
Ag20 Ag2 Ag19 66.89(4) . . ?
Ag3 Ag2 Ag19 64.96(3) . . ?
Ag8 Ag2 Ag19 61.76(4) . . ?
Se4 Ag2 Ag1 96.04(5) . . ?
Rh1 Ag2 Ag1 58.59(4) . . ?
Ag6 Ag2 Ag1 60.22(3) . . ?
Ag20 Ag2 Ag1 163.77(6) . . ?
Ag3 Ag2 Ag1 58.90(3) . . ?
Ag8 Ag2 Ag1 106.06(4) . . ?
Ag19 Ag2 Ag1 117.77(4) . . ?
Se4 Ag2 Ag7 156.78(5) . . ?
Rh1 Ag2 Ag7 56.01(4) . . ?
Ag6 Ag2 Ag7 60.02(4) . . ?
Ag20 Ag2 Ag7 58.86(4) . . ?
Ag3 Ag2 Ag7 107.49(5) . . ?
Ag8 Ag2 Ag7 60.45(4) . . ?
Ag19 Ag2 Ag7 113.77(5) . . ?
Ag1 Ag2 Ag7 106.83(4) . . ?
Se5 Ag3 Rh1 148.27(5) . . ?
Se5 Ag3 Ag8 148.44(5) . . ?
Rh1 Ag3 Ag8 57.47(3) . . ?
Se5 Ag3 Ag1 89.45(5) . . ?
Rh1 Ag3 Ag1 58.99(4) . . ?
Ag8 Ag3 Ag1 108.87(4) . . ?
Se5 Ag3 Ag2 111.66(6) . . ?
Rh1 Ag3 Ag2 58.25(3) . . ?
Ag8 Ag3 Ag2 60.49(4) . . ?
Ag1 Ag3 Ag2 61.20(3) . . ?
Se5 Ag3 Ag9 140.17(5) . . ?
Rh1 Ag3 Ag9 58.24(4) . . ?
Ag8 Ag3 Ag9 59.18(4) . . ?
Ag1 Ag3 Ag9 107.86(4) . . ?
Ag2 Ag3 Ag9 108.09(4) . . ?
Se5 Ag3 Ag4 105.17(5) . . ?
Rh1 Ag3 Ag4 57.94(3) . . ?
Ag8 Ag3 Ag4 106.25(4) . . ?
Ag1 Ag3 Ag4 59.75(3) . . ?
Ag2 Ag3 Ag4 108.00(4) . . ?
Ag9 Ag3 Ag4 59.04(3) . . ?
Se5 Ag3 Se6 77.84(5) . . ?
Rh1 Ag3 Se6 132.89(6) . . ?
Ag8 Ag3 Se6 75.97(5) . . ?
Ag1 Ag3 Se6 157.66(6) . . ?
Ag2 Ag3 Se6 106.35(5) . . ?
Ag9 Ag3 Se6 93.44(6) . . ?
Ag4 Ag3 Se6 141.22(6) . . ?
Se5 Ag3 Ag19 89.73(5) . . ?
Rh1 Ag3 Ag19 105.13(4) . . ?
Ag8 Ag3 Ag19 59.68(4) . . ?
Ag1 Ag3 Ag19 113.51(4) . . ?
Ag2 Ag3 Ag19 57.90(3) . . ?
Ag9 Ag3 Ag19 113.78(5) . . ?
Ag4 Ag3 Ag19 163.07(4) . . ?
Se6 Ag3 Ag19 49.04(4) . . ?
Se8 Ag4 Rh1 149.49(5) . . ?
Se8 Ag4 Ag9 90.49(4) . . ?
Rh1 Ag4 Ag9 59.24(3) . . ?
Se8 Ag4 Ag1 137.82(6) . . ?
Rh1 Ag4 Ag1 59.43(4) . . ?
Ag9 Ag4 Ag1 108.80(4) . . ?
Se8 Ag4 Ag3 103.98(4) . . ?
Rh1 Ag4 Ag3 59.54(3) . . ?
Ag9 Ag4 Ag3 60.42(4) . . ?
Ag1 Ag4 Ag3 59.51(3) . . ?
Se8 Ag4 Ag5 147.84(5) . . ?
Rh1 Ag4 Ag5 56.77(3) . . ?
Ag9 Ag4 Ag5 107.45(4) . . ?
Ag1 Ag4 Ag5 61.72(3) . . ?
Ag3 Ag4 Ag5 108.07(4) . . ?
Se8 Ag4 Ag13 104.08(4) . . ?
Rh1 Ag4 Ag13 106.33(4) . . ?
Ag9 Ag4 Ag13 165.26(4) . . ?
Ag1 Ag4 Ag13 61.55(3) . . ?
Ag3 Ag4 Ag13 116.72(4) . . ?
Ag5 Ag4 Ag13 58.65(3) . . ?
Se8 Ag4 Ag11 113.13(5) . . ?
Rh1 Ag4 Ag11 57.66(3) . . ?
Ag9 Ag4 Ag11 60.80(3) . . ?
Ag1 Ag4 Ag11 109.02(4) . . ?
Ag3 Ag4 Ag11 108.72(4) . . ?
Ag5 Ag4 Ag11 58.44(3) . . ?
Ag13 Ag4 Ag11 110.14(4) . . ?
Se8 Ag4 Ag17 54.96(4) . . ?
Rh1 Ag4 Ag17 108.12(5) . . ?
Ag9 Ag4 Ag17 63.75(3) . . ?
Ag1 Ag4 Ag17 166.90(5) . . ?
Ag3 Ag4 Ag17 119.51(4) . . ?
Ag5 Ag4 Ag17 108.99(4) . . ?
Ag13 Ag4 Ag17 123.16(4) . . ?
Ag11 Ag4 Ag17 58.18(3) . . ?
Se10 Ag5 Rh1 152.13(6) . . ?
Se10 Ag5 Ag15 58.64(4) . . ?
Rh1 Ag5 Ag15 108.30(4) . . ?
Se10 Ag5 Ag12 92.77(5) . . ?
Rh1 Ag5 Ag12 60.11(4) . . ?
Ag15 Ag5 Ag12 63.04(4) . . ?
Se10 Ag5 Ag11 103.16(5) . . ?
Rh1 Ag5 Ag11 59.34(4) . . ?
Ag15 Ag5 Ag11 118.74(5) . . ?
Ag12 Ag5 Ag11 60.15(4) . . ?
Se10 Ag5 Ag13 96.88(5) . . ?
Rh1 Ag5 Ag13 109.99(4) . . ?
Ag15 Ag5 Ag13 124.71(5) . . ?
Ag12 Ag5 Ag13 170.00(4) . . ?
Ag11 Ag5 Ag13 114.70(4) . . ?
Se10 Ag5 Ag4 135.37(5) . . ?
Rh1 Ag5 Ag4 58.75(3) . . ?
Ag15 Ag5 Ag4 165.92(4) . . ?
Ag12 Ag5 Ag4 109.90(4) . . ?
Ag11 Ag5 Ag4 61.32(3) . . ?
Ag13 Ag5 Ag4 61.03(3) . . ?
Se10 Ag5 Ag6 119.13(4) . . ?
Rh1 Ag5 Ag6 57.30(3) . . ?
Ag15 Ag5 Ag6 60.75(3) . . ?
Ag12 Ag5 Ag6 64.10(4) . . ?
Ag11 Ag5 Ag6 109.63(4) . . ?
Ag13 Ag5 Ag6 112.76(4) . . ?
Ag4 Ag5 Ag6 105.41(4) . . ?
Se10 Ag5 Ag1 146.83(6) . . ?
Rh1 Ag5 Ag1 58.76(4) . . ?
Ag15 Ag5 Ag1 111.46(4) . . ?
Ag12 Ag5 Ag1 111.17(4) . . ?
Ag11 Ag5 Ag1 108.55(4) . . ?
Ag13 Ag5 Ag1 61.17(3) . . ?
Ag4 Ag5 Ag1 58.26(3) . . ?
Ag6 Ag5 Ag1 58.22(3) . . ?
Se10 Ag5 Ag14 92.00(5) . . ?
Rh1 Ag5 Ag14 105.27(4) . . ?
Ag15 Ag5 Ag14 66.28(4) . . ?
Ag12 Ag5 Ag14 116.20(4) . . ?
Ag11 Ag5 Ag14 164.41(4) . . ?
Ag13 Ag5 Ag14 66.19(4) . . ?
Ag4 Ag5 Ag14 109.92(4) . . ?
Ag6 Ag5 Ag14 58.52(4) . . ?
Ag1 Ag5 Ag14 57.33(3) . . ?
Se12 Ag6 Rh1 150.10(6) . . ?
Se12 Ag6 Ag16 60.55(5) . . ?
Rh1 Ag6 Ag16 109.52(6) . . ?
Se12 Ag6 Ag2 97.26(5) . . ?
Rh1 Ag6 Ag2 60.60(4) . . ?
Ag16 Ag6 Ag2 117.28(5) . . ?
Se12 Ag6 Ag1 130.24(6) . . ?
Rh1 Ag6 Ag1 59.98(4) . . ?
Ag16 Ag6 Ag1 168.89(6) . . ?
Ag2 Ag6 Ag1 62.23(3) . . ?
Se12 Ag6 Ag7 95.33(5) . . ?
Rh1 Ag6 Ag7 57.82(4) . . ?
Ag16 Ag6 Ag7 61.88(4) . . ?
Ag2 Ag6 Ag7 63.50(4) . . ?
Ag1 Ag6 Ag7 111.01(4) . . ?
Se12 Ag6 Ag14 99.23(6) . . ?
Rh1 Ag6 Ag14 108.24(4) . . ?
Ag16 Ag6 Ag14 125.29(5) . . ?
Ag2 Ag6 Ag14 115.32(5) . . ?
Ag1 Ag6 Ag14 59.60(3) . . ?
Ag7 Ag6 Ag14 165.40(5) . . ?
Se12 Ag6 Ag15 95.35(4) . . ?
Rh1 Ag6 Ag15 106.01(4) . . ?
Ag16 Ag6 Ag15 65.71(4) . . ?
Ag2 Ag6 Ag15 166.60(5) . . ?
Ag1 Ag6 Ag15 112.08(4) . . ?
Ag7 Ag6 Ag15 110.84(5) . . ?
Ag14 Ag6 Ag15 66.79(4) . . ?
Se12 Ag6 Ag5 151.42(5) . . ?
Rh1 Ag6 Ag5 57.15(3) . . ?
Ag16 Ag6 Ag5 110.56(5) . . ?
Ag2 Ag6 Ag5 110.17(4) . . ?
Ag1 Ag6 Ag5 61.52(3) . . ?
Ag7 Ag6 Ag5 103.81(4) . . ?
Ag14 Ag6 Ag5 62.28(3) . . ?
Ag15 Ag6 Ag5 58.16(3) . . ?
Se12 Ag6 Ag12 121.93(6) . . ?
Rh1 Ag6 Ag12 57.23(4) . . ?
Ag16 Ag6 Ag12 61.38(4) . . ?
Ag2 Ag6 Ag12 109.37(5) . . ?
Ag1 Ag6 Ag12 107.80(4) . . ?
Ag7 Ag6 Ag12 57.20(4) . . ?
Ag14 Ag6 Ag12 112.95(4) . . ?
Ag15 Ag6 Ag12 59.55(4) . . ?
Ag5 Ag6 Ag12 56.67(3) . . ?
Se14 Ag7 Rh1 144.32(5) . . ?
Se14 Ag7 Ag12 84.92(5) . . ?
Rh1 Ag7 Ag12 59.86(4) . . ?
Se14 Ag7 Ag10 100.48(6) . . ?
Rh1 Ag7 Ag10 59.44(4) . . ?
Ag12 Ag7 Ag10 61.69(4) . . ?
Se14 Ag7 Ag20 108.72(5) . . ?
Rh1 Ag7 Ag20 106.50(4) . . ?
Ag12 Ag7 Ag20 166.34(5) . . ?
Ag10 Ag7 Ag20 113.49(5) . . ?
Se14 Ag7 Ag6 114.38(6) . . ?
Rh1 Ag7 Ag6 57.60(4) . . ?
Ag12 Ag7 Ag6 64.39(4) . . ?
Ag10 Ag7 Ag6 110.92(4) . . ?
Ag20 Ag7 Ag6 108.76(5) . . ?
Se14 Ag7 Ag16 57.65(5) . . ?
Rh1 Ag7 Ag16 105.06(5) . . ?
Ag12 Ag7 Ag16 62.32(4) . . ?
Ag10 Ag7 Ag16 121.04(5) . . ?
Ag20 Ag7 Ag16 125.19(5) . . ?
Ag6 Ag7 Ag16 56.74(4) . . ?
Se14 Ag7 Ag8 141.54(7) . . ?
Rh1 Ag7 Ag8 57.13(3) . . ?
Ag12 Ag7 Ag8 108.64(4) . . ?
Ag10 Ag7 Ag8 59.80(4) . . ?
Ag20 Ag7 Ag8 60.29(4) . . ?
Ag6 Ag7 Ag8 103.81(4) . . ?
Ag16 Ag7 Ag8 160.34(6) . . ?
Se14 Ag7 Ag2 151.76(6) . . ?
Rh1 Ag7 Ag2 57.91(4) . . ?
Ag12 Ag7 Ag2 109.53(5) . . ?
Ag10 Ag7 Ag2 107.72(4) . . ?
Ag20 Ag7 Ag2 58.52(4) . . ?
Ag6 Ag7 Ag2 56.48(4) . . ?
Ag16 Ag7 Ag2 106.73(5) . . ?
Ag8 Ag7 Ag2 58.09(4) . . ?
Se14 Ag7 Ag21 84.97(6) . . ?
Rh1 Ag7 Ag21 105.70(5) . . ?
Ag12 Ag7 Ag21 118.25(5) . . ?
Ag10 Ag7 Ag21 60.80(4) . . ?
Ag20 Ag7 Ag21 63.97(5) . . ?
Ag6 Ag7 Ag21 160.54(5) . . ?
Ag16 Ag7 Ag21 142.62(5) . . ?
Ag8 Ag7 Ag21 56.74(4) . . ?
Ag2 Ag7 Ag21 107.39(4) . . ?
Se2B Ag8 Rh1 164.30(16) . . ?
Se2 Ag8 Rh1 154.20(7) . . ?
Se2B Ag8 Ag9 113.30(12) . . ?
Se2 Ag8 Ag9 101.12(6) . . ?
Rh1 Ag8 Ag9 59.83(3) . . ?
Se2B Ag8 Ag21 58.35(17) . . ?
Se2 Ag8 Ag21 60.11(7) . . ?
Rh1 Ag8 Ag21 110.36(5) . . ?
Ag9 Ag8 Ag21 116.38(6) . . ?
Se2B Ag8 Ag3 130.83(17) . . ?
Se2 Ag8 Ag3 128.47(7) . . ?
Rh1 Ag8 Ag3 60.44(4) . . ?
Ag9 Ag8 Ag3 61.01(4) . . ?
Ag21 Ag8 Ag3 170.76(5) . . ?
Se2B Ag8 Ag2 133.97(13) . . ?
Se2 Ag8 Ag2 146.21(6) . . ?
Rh1 Ag8 Ag2 59.10(4) . . ?
Ag9 Ag8 Ag2 109.39(4) . . ?
Ag21 Ag8 Ag2 115.19(5) . . ?
Ag3 Ag8 Ag2 60.29(4) . . ?
Se2B Ag8 Ag10 105.46(16) . . ?
Se2 Ag8 Ag10 97.52(7) . . ?
Rh1 Ag8 Ag10 58.89(4) . . ?
Ag9 Ag8 Ag10 61.23(4) . . ?
Ag21 Ag8 Ag10 62.45(4) . . ?
Ag3 Ag8 Ag10 110.45(4) . . ?
Ag2 Ag8 Ag10 109.53(4) . . ?
Se2B Ag8 Ag20 81.13(12) . . ?
Se2 Ag8 Ag20 92.95(6) . . ?
Rh1 Ag8 Ag20 104.79(5) . . ?
Ag9 Ag8 Ag20 164.54(5) . . ?
Ag21 Ag8 Ag20 65.48(5) . . ?
Ag3 Ag8 Ag20 114.46(5) . . ?
Ag2 Ag8 Ag20 59.08(4) . . ?
Ag10 Ag8 Ag20 110.88(4) . . ?
Se2B Ag8 Ag7 118.00(16) . . ?
Se2 Ag8 Ag7 122.40(7) . . ?
Rh1 Ag8 Ag7 56.83(3) . . ?
Ag9 Ag8 Ag7 107.72(4) . . ?
Ag21 Ag8 Ag7 62.50(4) . . ?
Ag3 Ag8 Ag7 109.13(4) . . ?
Ag2 Ag8 Ag7 61.46(4) . . ?
Ag10 Ag8 Ag7 58.63(4) . . ?
Ag20 Ag8 Ag7 58.52(3) . . ?
Se2B Ag8 Ag19 84.50(15) . . ?
Se2 Ag8 Ag19 93.10(6) . . ?
Rh1 Ag8 Ag19 111.20(5) . . ?
Ag9 Ag8 Ag19 119.72(5) . . ?
Ag21 Ag8 Ag19 121.34(5) . . ?
Ag3 Ag8 Ag19 64.46(4) . . ?
Ag2 Ag8 Ag19 59.42(4) . . ?
Ag10 Ag8 Ag19 168.92(5) . . ?
Ag20 Ag8 Ag19 65.22(4) . . ?
Ag7 Ag8 Ag19 112.64(5) . . ?
Se17 Ag9 Rh1 158.83(6) . . ?
Se17 Ag9 Ag8 111.71(5) . . ?
Rh1 Ag9 Ag8 58.08(3) . . ?
Se17 Ag9 Ag4 114.36(5) . . ?
Rh1 Ag9 Ag4 58.85(3) . . ?
Ag8 Ag9 Ag4 107.96(4) . . ?
Se17 Ag9 Ag3 99.44(5) . . ?
Rh1 Ag9 Ag3 59.46(4) . . ?
Ag8 Ag9 Ag3 59.82(4) . . ?
Ag4 Ag9 Ag3 60.54(4) . . ?
Se17 Ag9 Ag10 136.42(6) . . ?
Rh1 Ag9 Ag10 58.17(4) . . ?
Ag8 Ag9 Ag10 60.67(4) . . ?
Ag4 Ag9 Ag10 108.29(4) . . ?
Ag3 Ag9 Ag10 109.05(4) . . ?
Se17 Ag9 Ag11 139.80(5) . . ?
Rh1 Ag9 Ag11 57.72(3) . . ?
Ag8 Ag9 Ag11 106.97(4) . . ?
Ag4 Ag9 Ag11 61.28(3) . . ?
Ag3 Ag9 Ag11 109.19(4) . . ?
Ag10 Ag9 Ag11 58.31(3) . . ?
Se17 Ag9 Ag18 93.19(5) . . ?
Rh1 Ag9 Ag18 107.86(4) . . ?
Ag8 Ag9 Ag18 113.87(5) . . ?
Ag4 Ag9 Ag18 115.34(4) . . ?
Ag3 Ag9 Ag18 167.28(4) . . ?
Ag10 Ag9 Ag18 59.68(4) . . ?
Ag11 Ag9 Ag18 60.69(3) . . ?
Se17 Ag9 Ag17 85.08(4) . . ?
Rh1 Ag9 Ag17 105.21(4) . . ?
Ag8 Ag9 Ag17 162.99(4) . . ?
Ag4 Ag9 Ag17 60.34(3) . . ?
Ag3 Ag9 Ag17 116.50(4) . . ?
Ag10 Ag9 Ag17 109.31(4) . . ?
Ag11 Ag9 Ag17 57.25(3) . . ?
Ag18 Ag9 Ag17 65.91(4) . . ?
Se15 Ag10 Rh1 152.46(7) . . ?
Se15 Ag10 Ag11 141.66(6) . . ?
Rh1 Ag10 Ag11 58.64(4) . . ?
Se15 Ag10 Ag7 95.13(6) . . ?
Rh1 Ag10 Ag7 57.36(4) . . ?
Ag11 Ag10 Ag7 106.53(5) . . ?
Se15 Ag10 Ag8 111.10(5) . . ?
Rh1 Ag10 Ag8 57.16(4) . . ?
Ag11 Ag10 Ag8 107.02(5) . . ?
Ag7 Ag10 Ag8 61.57(4) . . ?
Se15 Ag10 Ag18 99.02(7) . . ?
Rh1 Ag10 Ag18 108.49(4) . . ?
Ag11 Ag10 Ag18 61.85(3) . . ?
Ag7 Ag10 Ag18 165.85(5) . . ?
Ag8 Ag10 Ag18 112.29(4) . . ?
Se15 Ag10 Ag9 141.05(7) . . ?
Rh1 Ag10 Ag9 58.14(4) . . ?
Ag11 Ag10 Ag9 60.94(3) . . ?
Ag7 Ag10 Ag9 107.58(5) . . ?
Ag8 Ag10 Ag9 58.10(4) . . ?
Ag18 Ag10 Ag9 60.46(4) . . ?
Se15 Ag10 Ag12 111.07(6) . . ?
Rh1 Ag10 Ag12 58.19(4) . . ?
Ag11 Ag10 Ag12 59.14(3) . . ?
Ag7 Ag10 Ag12 58.84(4) . . ?
Ag8 Ag10 Ag12 107.81(5) . . ?
Ag18 Ag10 Ag12 115.41(4) . . ?
Ag9 Ag10 Ag12 107.75(5) . . ?
Se15 Ag10 Ag21 54.59(5) . . ?
Rh1 Ag10 Ag21 104.94(5) . . ?
Ag11 Ag10 Ag21 163.34(6) . . ?
Ag7 Ag10 Ag21 61.84(4) . . ?
Ag8 Ag10 Ag21 57.58(4) . . ?
Ag18 Ag10 Ag21 127.36(5) . . ?
Ag9 Ag10 Ag21 109.37(4) . . ?
Ag12 Ag10 Ag21 116.60(5) . . ?
Se22 Ag11 Rh1 146.87(6) . . ?
Se22 Ag11 Ag10 153.34(6) . . ?
Rh1 Ag11 Ag10 59.21(4) . . ?
Se22 Ag11 Ag12 128.40(5) . . ?
Rh1 Ag11 Ag12 59.33(3) . . ?
Ag10 Ag11 Ag12 61.90(4) . . ?
Se22 Ag11 Ag5 96.50(4) . . ?
Rh1 Ag11 Ag5 57.45(3) . . ?
Ag10 Ag11 Ag5 108.51(4) . . ?
Ag12 Ag11 Ag5 59.67(4) . . ?
Se22 Ag11 Ag17 57.23(4) . . ?
Rh1 Ag11 Ag17 111.21(4) . . ?
Ag10 Ag11 Ag17 117.35(4) . . ?
Ag12 Ag11 Ag17 170.03(5) . . ?
Ag5 Ag11 Ag17 113.48(4) . . ?
Se22 Ag11 Ag9 121.22(4) . . ?
Rh1 Ag11 Ag9 58.24(3) . . ?
Ag10 Ag11 Ag9 60.74(3) . . ?
Ag12 Ag11 Ag9 109.75(4) . . ?
Ag5 Ag11 Ag9 106.59(4) . . ?
Ag17 Ag11 Ag9 63.99(3) . . ?
Se22 Ag11 Ag4 92.62(4) . . ?
Rh1 Ag11 Ag4 57.80(3) . . ?
Ag10 Ag11 Ag4 107.54(4) . . ?
Ag12 Ag11 Ag4 108.65(4) . . ?
Ag5 Ag11 Ag4 60.24(3) . . ?
Ag17 Ag11 Ag4 61.62(3) . . ?
Ag9 Ag11 Ag4 57.92(3) . . ?
Se22 Ag11 Ag18 96.58(4) . . ?
Rh1 Ag11 Ag18 107.60(4) . . ?
Ag10 Ag11 Ag18 60.18(4) . . ?
Ag12 Ag11 Ag18 116.37(4) . . ?
Ag5 Ag11 Ag18 164.92(5) . . ?
Ag17 Ag11 Ag18 68.15(3) . . ?
Ag9 Ag11 Ag18 59.85(4) . . ?
Ag4 Ag11 Ag18 111.65(4) . . ?
SeT4 Ag12 Rh1 168.5(6) . . ?
Se24 Ag12 Rh1 158.03(7) . . ?
SeT4 Ag12 Ag5 128.1(6) . . ?
Se24 Ag12 Ag5 118.52(7) . . ?
Rh1 Ag12 Ag5 57.36(3) . . ?
SeT4 Ag12 Ag7 122.4(6) . . ?
Se24 Ag12 Ag7 134.27(7) . . ?
Rh1 Ag12 Ag7 57.50(3) . . ?
Ag5 Ag12 Ag7 106.92(5) . . ?
SeT4 Ag12 Ag11 113.7(6) . . ?
Se24 Ag12 Ag11 100.04(6) . . ?
Rh1 Ag12 Ag11 58.49(3) . . ?
Ag5 Ag12 Ag11 60.18(3) . . ?
Ag7 Ag12 Ag11 106.87(4) . . ?
SeT4 Ag12 Ag10 111.3(6) . . ?
Se24 Ag12 Ag10 108.77(7) . . ?
Rh1 Ag12 Ag10 57.93(4) . . ?
Ag5 Ag12 Ag10 106.60(4) . . ?
Ag7 Ag12 Ag10 59.47(4) . . ?
Ag11 Ag12 Ag10 58.96(3) . . ?
SeT4 Ag12 Ag15 88.3(6) . . ?
Se24 Ag12 Ag15 90.25(6) . . ?
Rh1 Ag12 Ag15 102.61(5) . . ?
Ag5 Ag12 Ag15 58.39(3) . . ?
Ag7 Ag12 Ag15 110.32(5) . . ?
Ag11 Ag12 Ag15 114.50(4) . . ?
Ag10 Ag12 Ag15 160.46(5) . . ?
SeT4 Ag12 Ag16 86.9(6) . . ?
Se24 Ag12 Ag16 100.35(6) . . ?
Rh1 Ag12 Ag16 101.39(4) . . ?
Ag5 Ag12 Ag16 106.56(5) . . ?
Ag7 Ag12 Ag16 59.69(4) . . ?
Ag11 Ag12 Ag16 159.36(5) . . ?
Ag10 Ag12 Ag16 116.45(4) . . ?
Ag15 Ag12 Ag16 62.31(4) . . ?
SeT4 Ag12 Ag6 136.2(6) . . ?
Se24 Ag12 Ag6 144.97(7) . . ?
Rh1 Ag12 Ag6 54.89(3) . . ?
Ag5 Ag12 Ag6 59.23(4) . . ?
Ag7 Ag12 Ag6 58.41(4) . . ?
Ag11 Ag12 Ag6 105.93(4) . . ?
Ag10 Ag12 Ag6 104.67(4) . . ?
Ag15 Ag12 Ag6 57.77(4) . . ?
Ag16 Ag12 Ag6 54.23(4) . . ?
Se7 Ag13 Se20 116.25(5) . . ?
Se7 Ag13 Se9 109.13(5) . . ?
Se20 Ag13 Se9 115.14(6) . . ?
Se7 Ag13 Ag5 95.37(5) . . ?
Se20 Ag13 Ag5 127.23(5) . . ?
Se9 Ag13 Ag5 89.52(5) . . ?
Se7 Ag13 Ag4 78.37(4) . . ?
Se20 Ag13 Ag4 84.80(5) . . ?
Se9 Ag13 Ag4 149.74(6) . . ?
Ag5 Ag13 Ag4 60.32(3) . . ?
Se7 Ag13 Ag1 136.17(5) . . ?
Se20 Ag13 Ag1 67.12(5) . . ?
Se9 Ag13 Ag1 107.10(4) . . ?
Ag5 Ag13 Ag1 61.04(3) . . ?
Ag4 Ag13 Ag1 58.00(3) . . ?
Se7 Ag13 Ag14 145.11(5) . . ?
Se20 Ag13 Ag14 98.58(5) . . ?
Se9 Ag13 Ag14 52.64(4) . . ?
Ag5 Ag13 Ag14 59.16(3) . . ?
Ag4 Ag13 Ag14 104.23(4) . . ?
Ag1 Ag13 Ag14 55.13(3) . . ?
Se11 Ag14 Se9 99.64(5) . . ?
Se11 Ag14 Se19 122.78(6) . . ?
Se9 Ag14 Se19 111.93(6) . . ?
Se11 Ag14 Ag1 145.84(6) . . ?
Se9 Ag14 Ag1 110.95(5) . . ?
Se19 Ag14 Ag1 59.24(4) . . ?
Se11 Ag14 Ag6 86.66(5) . . ?
Se9 Ag14 Ag6 145.70(6) . . ?
Se19 Ag14 Ag6 91.72(5) . . ?
Ag1 Ag14 Ag6 59.51(3) . . ?
Se11 Ag14 Ag5 108.10(6) . . ?
Se9 Ag14 Ag5 87.01(5) . . ?
Se19 Ag14 Ag5 119.60(5) . . ?
Ag1 Ag14 Ag5 60.40(3) . . ?
Ag6 Ag14 Ag5 59.21(3) . . ?
Se11 Ag14 Ag15 54.12(5) . . ?
Se9 Ag14 Ag15 100.04(5) . . ?
Se19 Ag14 Ag15 147.43(6) . . ?
Ag1 Ag14 Ag15 104.19(5) . . ?
Ag6 Ag14 Ag15 56.78(4) . . ?
Ag5 Ag14 Ag15 54.23(3) . . ?
Se11 Ag14 Ag13 144.90(5) . . ?
Se9 Ag14 Ag13 53.61(4) . . ?
Se19 Ag14 Ag13 90.73(4) . . ?
Ag1 Ag14 Ag13 58.05(3) . . ?
Ag6 Ag14 Ag13 103.92(4) . . ?
Ag5 Ag14 Ag13 54.65(3) . . ?
Ag15 Ag14 Ag13 103.89(4) . . ?
SeT3 Ag15 Se10 131.0(3) . . ?
Se23 Ag15 Se10 125.82(6) . . ?
SeT3 Ag15 Se11 107.0(4) . . ?
Se23 Ag15 Se11 98.05(6) . . ?
Se10 Ag15 Se11 111.74(6) . . ?
SeT3 Ag15 Ag5 130.1(4) . . ?
Se23 Ag15 Ag5 146.14(7) . . ?
Se10 Ag15 Ag5 57.74(4) . . ?
Se11 Ag15 Ag5 111.70(5) . . ?
SeT3 Ag15 Ag6 92.8(4) . . ?
Se23 Ag15 Ag6 107.62(6) . . ?
Se10 Ag15 Ag6 118.58(5) . . ?
Se11 Ag15 Ag6 85.39(5) . . ?
Ag5 Ag15 Ag6 61.09(3) . . ?
SeT3 Ag15 Ag12 71.8(4) . . ?
Se23 Ag15 Ag12 87.65(7) . . ?
Se10 Ag15 Ag12 89.49(5) . . ?
Se11 Ag15 Ag12 147.68(5) . . ?
Ag5 Ag15 Ag12 58.57(3) . . ?
Ag6 Ag15 Ag12 62.69(4) . . ?
SeT3 Ag15 Ag16 38.2(4) . . ?
Se23 Ag15 Ag16 53.50(5) . . ?
Se10 Ag15 Ag16 147.95(6) . . ?
Se11 Ag15 Ag16 99.33(5) . . ?
Ag5 Ag15 Ag16 104.14(4) . . ?
Ag6 Ag15 Ag16 54.65(4) . . ?
Ag12 Ag15 Ag16 59.01(4) . . ?
SeT3 Ag15 Ag14 140.9(3) . . ?
Se23 Ag15 Ag14 144.21(6) . . ?
Se10 Ag15 Ag14 87.51(5) . . ?
Se11 Ag15 Ag14 52.48(4) . . ?
Ag5 Ag15 Ag14 59.49(3) . . ?
Ag6 Ag15 Ag14 56.44(4) . . ?
Ag12 Ag15 Ag14 107.30(4) . . ?
Ag16 Ag15 Ag14 106.28(4) . . ?
SeT3 Ag16 Se14 105.5(6) . . ?
Se23 Ag16 Se14 114.34(8) . . ?
SeT3 Ag16 Se12 123.8(6) . . ?
Se23 Ag16 Se12 113.30(8) . . ?
Se14 Ag16 Se12 125.75(6) . . ?
SeT3 Ag16 Ag6 117.1(5) . . ?
Se23 Ag16 Ag6 114.45(7) . . ?
Se14 Ag16 Ag6 118.86(6) . . ?
Se12 Ag16 Ag6 58.68(5) . . ?
SeT3 Ag16 Ag7 136.1(5) . . ?
Se23 Ag16 Ag7 145.52(7) . . ?
Se14 Ag16 Ag7 57.49(5) . . ?
Se12 Ag16 Ag7 93.90(5) . . ?
Ag6 Ag16 Ag7 61.38(4) . . ?
SeT3 Ag16 Ag12 81.2(4) . . ?
Se23 Ag16 Ag12 88.60(5) . . ?
Se14 Ag16 Ag12 82.42(6) . . ?
Se12 Ag16 Ag12 123.06(6) . . ?
Ag6 Ag16 Ag12 64.39(4) . . ?
Ag7 Ag16 Ag12 57.99(4) . . ?
SeT3 Ag16 Ag15 57.5(6) . . ?
Se23 Ag16 Ag15 55.40(5) . . ?
Se14 Ag16 Ag15 138.28(6) . . ?
Se12 Ag16 Ag15 90.68(6) . . ?
Ag6 Ag16 Ag15 59.64(4) . . ?
Ag7 Ag16 Ag15 106.01(4) . . ?
Ag12 Ag16 Ag15 58.68(4) . . ?
Se18 Ag17 Se8 124.46(5) . . ?
Se18 Ag17 Se22 109.04(6) . . ?
Se8 Ag17 Se22 122.12(5) . . ?
Se18 Ag17 Ag11 107.87(5) . . ?
Se8 Ag17 Ag11 116.43(5) . . ?
Se22 Ag17 Ag11 57.75(4) . . ?
Se18 Ag17 Ag4 145.31(5) . . ?
Se8 Ag17 Ag4 56.24(4) . . ?
Se22 Ag17 Ag4 92.03(4) . . ?
Ag11 Ag17 Ag4 60.21(3) . . ?
Se18 Ag17 Ag9 89.63(4) . . ?
Se8 Ag17 Ag9 86.26(4) . . ?
Se22 Ag17 Ag9 116.51(4) . . ?
Ag11 Ag17 Ag9 58.76(3) . . ?
Ag4 Ag17 Ag9 55.92(3) . . ?
Se18 Ag17 Ag18 52.06(4) . . ?
Se8 Ag17 Ag18 139.21(5) . . ?
Se22 Ag17 Ag18 89.89(4) . . ?
Ag11 Ag17 Ag18 57.14(3) . . ?
Ag4 Ag17 Ag18 102.57(4) . . ?
Ag9 Ag17 Ag18 55.02(3) . . ?
Se21 Ag18 Se16 130.76(7) . . ?
Se21 Ag18 Se18 108.61(6) . . ?
Se16 Ag18 Se18 108.31(6) . . ?
Se21 Ag18 Ag10 87.70(5) . . ?
Se16 Ag18 Ag10 74.65(6) . . ?
Se18 Ag18 Ag10 151.29(6) . . ?
Se21 Ag18 Ag9 128.99(5) . . ?
Se16 Ag18 Ag9 80.48(6) . . ?
Se18 Ag18 Ag9 91.99(5) . . ?
Ag10 Ag18 Ag9 59.86(4) . . ?
Se21 Ag18 Ag11 70.19(5) . . ?
Se16 Ag18 Ag11 128.34(7) . . ?
Se18 Ag18 Ag11 104.55(5) . . ?
Ag10 Ag18 Ag11 57.97(3) . . ?
Ag9 Ag18 Ag11 59.46(3) . . ?
Se21 Ag18 Ag17 98.62(5) . . ?
Se16 Ag18 Ag17 130.00(6) . . ?
Se18 Ag18 Ag17 51.10(4) . . ?
Ag10 Ag18 Ag17 104.32(4) . . ?
Ag9 Ag18 Ag17 59.07(3) . . ?
Ag11 Ag18 Ag17 54.70(3) . . ?
Se6 Ag19 Se1B 124.70(13) . . ?
Se6 Ag19 Se4 126.12(7) . . ?
Se1B Ag19 Se4 102.93(13) . . ?
Se6 Ag19 Se1 111.23(7) . . ?
Se4 Ag19 Se1 118.07(7) . . ?
Se6 Ag19 Ag2 121.74(6) . . ?
Se1B Ag19 Ag2 103.99(13) . . ?
Se4 Ag19 Ag2 58.46(4) . . ?
Se1 Ag19 Ag2 110.37(6) . . ?
Se6 Ag19 Ag8 82.43(7) . . ?
Se1B Ag19 Ag8 98.27(14) . . ?
Se4 Ag19 Ag8 116.82(5) . . ?
Se1 Ag19 Ag8 89.89(6) . . ?
Ag2 Ag19 Ag8 58.82(4) . . ?
Se6 Ag19 Ag3 65.39(5) . . ?
Se1B Ag19 Ag3 152.70(14) . . ?
Se4 Ag19 Ag3 84.30(5) . . ?
Se1 Ag19 Ag3 145.61(7) . . ?
Ag2 Ag19 Ag3 57.15(3) . . ?
Ag8 Ag19 Ag3 55.85(3) . . ?
Se6 Ag19 Ag20 134.22(8) . . ?
Se1B Ag19 Ag20 52.60(13) . . ?
Se4 Ag19 Ag20 93.13(5) . . ?
Se1 Ag19 Ag20 54.92(5) . . ?
Ag2 Ag19 Ag20 56.01(4) . . ?
Ag8 Ag19 Ag20 56.78(4) . . ?
Ag3 Ag19 Ag20 101.24(4) . . ?
Se1B Ag20 Se3 93.31(13) . . ?
Se1B Ag20 Se13 106.75(14) . . ?
Se3 Ag20 Se13 112.50(7) . . ?
Se3 Ag20 Se1 108.12(7) . . ?
Se13 Ag20 Se1 99.75(7) . . ?
Se1B Ag20 Ag2 104.95(14) . . ?
Se3 Ag20 Ag2 71.10(5) . . ?
Se13 Ag20 Ag2 147.76(6) . . ?
Se1 Ag20 Ag2 109.62(6) . . ?
Se1B Ag20 Ag7 159.95(13) . . ?
Se3 Ag20 Ag7 96.79(6) . . ?
Se13 Ag20 Ag7 85.29(5) . . ?
Se1 Ag20 Ag7 150.04(7) . . ?
Ag2 Ag20 Ag7 62.62(4) . . ?
Se1B Ag20 Ag8 99.25(12) . . ?
Se3 Ag20 Ag8 130.76(6) . . ?
Se13 Ag20 Ag8 108.93(7) . . ?
Se1 Ag20 Ag8 89.52(6) . . ?
Ag2 Ag20 Ag8 59.67(4) . . ?
Ag7 Ag20 Ag8 61.19(4) . . ?
Se1B Ag20 Ag21 114.21(13) . . ?
Se3 Ag20 Ag21 151.20(6) . . ?
Se13 Ag20 Ag21 53.20(6) . . ?
Se1 Ag20 Ag21 99.50(7) . . ?
Ag2 Ag20 Ag21 107.45(5) . . ?
Ag7 Ag20 Ag21 60.00(4) . . ?
Ag8 Ag20 Ag21 55.75(4) . . ?
Se1B Ag20 Ag19 52.56(13) . . ?
Se3 Ag20 Ag19 96.33(6) . . ?
Se13 Ag20 Ag19 146.38(7) . . ?
Se1 Ag20 Ag19 53.09(5) . . ?
Ag2 Ag20 Ag19 57.09(3) . . ?
Ag7 Ag20 Ag19 108.90(4) . . ?
Ag8 Ag20 Ag19 58.00(4) . . ?
Ag21 Ag20 Ag19 106.90(5) . . ?
Se15 Ag21 Se13 120.91(7) . . ?
Se15 Ag21 Se2B 128.43(14) . . ?
Se13 Ag21 Se2B 104.94(12) . . ?
Se15 Ag21 Se2 116.51(9) . . ?
Se13 Ag21 Se2 116.41(7) . . ?
Se15 Ag21 Ag8 116.18(6) . . ?
Se13 Ag21 Ag8 113.37(8) . . ?
Se2B Ag21 Ag8 56.56(16) . . ?
Se2 Ag21 Ag8 57.20(6) . . ?
Se15 Ag21 Ag10 57.38(5) . . ?
Se13 Ag21 Ag10 139.18(7) . . ?
Se2B Ag21 Ag10 102.23(13) . . ?
Se2 Ag21 Ag10 94.08(6) . . ?
Ag8 Ag21 Ag10 59.97(4) . . ?
Se15 Ag21 Ag7 93.87(6) . . ?
Se13 Ag21 Ag7 83.60(7) . . ?
Se2B Ag21 Ag7 114.67(17) . . ?
Se2 Ag21 Ag7 117.78(7) . . ?
Ag8 Ag21 Ag7 60.77(4) . . ?
Ag10 Ag21 Ag7 57.36(4) . . ?
Se15 Ag21 Ag20 148.96(8) . . ?
Se13 Ag21 Ag20 54.62(6) . . ?
Se2B Ag21 Ag20 76.88(14) . . ?
Se2 Ag21 Ag20 87.39(7) . . ?
Ag8 Ag21 Ag20 58.77(4) . . ?
Ag10 Ag21 Ag20 104.12(5) . . ?
Ag7 Ag21 Ag20 56.03(4) . . ?
Ag5 Rh1 Ag6 65.55(4) . . ?
Ag5 Rh1 Ag7 115.62(4) . . ?
Ag6 Rh1 Ag7 64.58(4) . . ?
Ag5 Rh1 Ag8 178.15(5) . . ?
Ag6 Rh1 Ag8 116.23(5) . . ?
Ag7 Rh1 Ag8 66.04(4) . . ?
Ag5 Rh1 Ag11 63.21(4) . . ?
Ag6 Rh1 Ag11 119.99(4) . . ?
Ag7 Rh1 Ag11 114.17(5) . . ?
Ag8 Rh1 Ag11 115.54(5) . . ?
Ag5 Rh1 Ag4 64.48(3) . . ?
Ag6 Rh1 Ag4 116.44(5) . . ?
Ag7 Rh1 Ag4 178.59(6) . . ?
Ag8 Rh1 Ag4 113.84(4) . . ?
Ag11 Rh1 Ag4 64.53(4) . . ?
Ag5 Rh1 Ag2 117.76(5) . . ?
Ag6 Rh1 Ag2 61.13(4) . . ?
Ag7 Rh1 Ag2 66.08(4) . . ?
Ag8 Rh1 Ag2 63.47(4) . . ?
Ag11 Rh1 Ag2 178.87(5) . . ?
Ag4 Rh1 Ag2 115.20(5) . . ?
Ag5 Rh1 Ag9 116.09(4) . . ?
Ag6 Rh1 Ag9 175.04(6) . . ?
Ag7 Rh1 Ag9 117.17(5) . . ?
Ag8 Rh1 Ag9 62.10(4) . . ?
Ag11 Rh1 Ag9 64.05(4) . . ?
Ag4 Rh1 Ag9 61.91(3) . . ?
Ag2 Rh1 Ag9 114.83(4) . . ?
Ag5 Rh1 Ag10 115.82(5) . . ?
Ag6 Rh1 Ag10 120.30(5) . . ?
Ag7 Rh1 Ag10 63.20(4) . . ?
Ag8 Rh1 Ag10 63.95(4) . . ?
Ag11 Rh1 Ag10 62.14(4) . . ?
Ag4 Rh1 Ag10 115.43(5) . . ?
Ag2 Rh1 Ag10 117.39(5) . . ?
Ag9 Rh1 Ag10 63.69(4) . . ?
Ag5 Rh1 Ag12 62.52(4) . . ?
Ag6 Rh1 Ag12 67.88(4) . . ?
Ag7 Rh1 Ag12 62.64(4) . . ?
Ag8 Rh1 Ag12 118.36(5) . . ?
Ag11 Rh1 Ag12 62.18(4) . . ?
Ag4 Rh1 Ag12 116.63(4) . . ?
Ag2 Rh1 Ag12 118.67(4) . . ?
Ag9 Rh1 Ag12 117.08(5) . . ?
Ag10 Rh1 Ag12 63.88(4) . . ?
Ag5 Rh1 Ag1 65.31(4) . . ?
Ag6 Rh1 Ag1 62.85(4) . . ?
Ag7 Rh1 Ag1 119.31(5) . . ?
Ag8 Rh1 Ag1 114.82(5) . . ?
Ag11 Rh1 Ag1 117.01(4) . . ?
Ag4 Rh1 Ag1 62.08(4) . . ?
Ag2 Rh1 Ag1 63.39(4) . . ?
Ag9 Rh1 Ag1 113.14(4) . . ?
Ag10 Rh1 Ag1 176.83(5) . . ?
Ag12 Rh1 Ag1 118.74(5) . . ?
Ag5 Rh1 Ag3 117.00(5) . . ?
Ag6 Rh1 Ag3 112.75(5) . . ?
Ag7 Rh1 Ag3 118.21(4) . . ?
Ag8 Rh1 Ag3 62.09(4) . . ?
Ag11 Rh1 Ag3 116.91(4) . . ?
Ag4 Rh1 Ag3 62.51(3) . . ?
Ag2 Rh1 Ag3 62.24(4) . . ?
Ag9 Rh1 Ag3 62.29(4) . . ?
Ag10 Rh1 Ag3 116.01(5) . . ?
Ag12 Rh1 Ag3 179.07(5) . . ?
Ag1 Rh1 Ag3 61.33(4) . . ?
P1 Se1 Ag19 105.57(16) . . ?
P1 Se1 Ag20 97.53(17) . . ?
Ag19 Se1 Ag20 71.99(6) . . ?
P1 Se2 Ag8 105.46(19) . . ?
P1 Se2 Ag21 94.88(18) . . ?
Ag8 Se2 Ag21 62.69(6) . . ?
P1B Se1B Ag19 93.7(4) . . ?
P1B Se1B Ag20 88.1(4) . . ?
Ag19 Se1B Ag20 74.84(15) . . ?
P1B Se2B Ag8 110.0(4) . . ?
P1B Se2B Ag21 106.8(5) . . ?
Ag8 Se2B Ag21 65.09(16) . . ?
P2 Se3 Ag20 104.08(14) . . ?
P2 Se4 Ag19 100.58(15) . . ?
P2 Se4 Ag2 89.10(12) . . ?
Ag19 Se4 Ag2 65.47(5) . . ?
P3 Se5 Ag3 90.17(14) . . ?
P3 Se6 Ag19 99.97(13) . . ?
P3 Se6 Ag3 77.27(10) . . ?
Ag19 Se6 Ag3 65.57(4) . . ?
P4 Se7 Ag13 102.97(10) . . ?
P4 Se8 Ag17 98.72(10) . . ?
P4 Se8 Ag4 94.19(9) . . ?
Ag17 Se8 Ag4 68.80(4) . . ?
P5 Se9 Ag14 99.36(12) . . ?
P5 Se9 Ag13 105.04(11) . . ?
Ag14 Se9 Ag13 73.75(4) . . ?
P5 Se10 Ag5 103.58(11) . . ?
P5 Se10 Ag15 98.75(11) . . ?
Ag5 Se10 Ag15 63.62(4) . . ?
P6 Se11 Ag14 100.88(11) . . ?
P6 Se11 Ag15 105.84(15) . . ?
Ag14 Se11 Ag15 73.41(5) . . ?
P6 Se12 Ag6 99.69(11) . . ?
P6 Se12 Ag16 105.87(13) . . ?
Ag6 Se12 Ag16 60.76(5) . . ?
P7 Se13 Ag21 103.50(13) . . ?
P7 Se13 Ag20 104.52(17) . . ?
Ag21 Se13 Ag20 72.18(6) . . ?
P7 Se14 Ag7 94.50(12) . . ?
P7 Se14 Ag16 118.3(2) . . ?
Ag7 Se14 Ag16 64.86(5) . . ?
P8 Se15 Ag21 98.2(2) . . ?
P8 Se15 Ag10 93.47(16) . . ?
Ag21 Se15 Ag10 68.03(6) . . ?
P8 Se16 Ag18 100.0(2) . . ?
P9 Se17 Ag9 107.62(11) . . ?
P9 Se18 Ag17 99.84(11) . . ?
P9 Se18 Ag18 97.52(11) . . ?
Ag17 Se18 Ag18 76.84(5) . . ?
P10 Se19 Ag14 100.30(11) . . ?
P10 Se19 Ag1 88.09(11) . . ?
Ag14 Se19 Ag1 63.80(5) . . ?
P10 Se20 Ag13 96.88(11) . . ?
P10 Se20 Ag1 79.78(11) . . ?
Ag13 Se20 Ag1 61.77(4) . . ?
P11 Se21 Ag18 99.28(10) . . ?
P11 Se22 Ag17 101.08(9) . . ?
P11 Se22 Ag11 89.71(10) . . ?
Ag17 Se22 Ag11 65.02(4) . . ?
P12 Se23 Ag16 104.47(15) . . ?
P12 Se23 Ag15 100.99(12) . . ?
Ag16 Se23 Ag15 71.11(5) . . ?
P12 Se24 Ag12 103.30(15) . . ?
Ag16 SeT3 P12 136.6(11) . . ?
Ag16 SeT3 Ag15 84.3(5) . . ?
P12 SeT3 Ag15 103.4(6) . . ?
P12 SeT4 O23B 46.2(8) . . ?
P12 SeT4 Ag12 118.5(14) . . ?
O23B SeT4 Ag12 134.9(12) . . ?
O1 P1 O2 103.2(8) . . ?
O1 P1 Se2 112.2(6) . . ?
O2 P1 Se2 109.9(7) . . ?
O1 P1 Se1 105.0(8) . . ?
O2 P1 Se1 106.8(8) . . ?
Se2 P1 Se1 118.5(3) . . ?
O2 P1B O1 83.6(9) . . ?
O2 P1B Se1B 130.7(10) . . ?
O1 P1B Se1B 133.0(10) . . ?
O2 P1B Se2B 83.4(8) . . ?
O1 P1B Se2B 88.7(7) . . ?
Se1B P1B Se2B 121.5(6) . . ?
O3 P2 O4 101.3(6) . . ?
O3 P2 Se3 108.2(5) . . ?
O4 P2 Se3 110.3(4) . . ?
O3 P2 Se4 111.9(4) . . ?
O4 P2 Se4 107.1(4) . . ?
Se3 P2 Se4 116.89(19) . . ?
O5 P3 O6 95.2(6) . . ?
O5 P3 Se5 112.9(5) . . ?
O6 P3 Se5 112.3(4) . . ?
O5 P3 Se6 113.8(5) . . ?
O6 P3 Se6 107.6(5) . . ?
Se5 P3 Se6 113.55(18) . . ?
O7 P4 O8 102.2(5) . . ?
O7 P4 Se7 108.4(3) . . ?
O8 P4 Se7 114.3(3) . . ?
O7 P4 Se8 110.2(3) . . ?
O8 P4 Se8 103.6(3) . . ?
Se7 P4 Se8 117.16(15) . . ?
O10 P5 O9 102.3(5) . . ?
O10 P5 Se10 110.4(6) . . ?
O9 P5 Se10 108.2(4) . . ?
O10 P5 Se9 105.6(5) . . ?
O9 P5 Se9 110.1(4) . . ?
Se10 P5 Se9 118.97(15) . . ?
O12 P6 O11 100.2(6) . . ?
O12 P6 Se12 104.7(4) . . ?
O11 P6 Se12 112.0(5) . . ?
O12 P6 Se11 109.7(5) . . ?
O11 P6 Se11 108.6(4) . . ?
Se12 P6 Se11 119.81(18) . . ?
O14 P7 O13 103.3(8) . . ?
O14 P7 Se14 114.2(6) . . ?
O13 P7 Se14 108.5(5) . . ?
O14 P7 Se13 105.1(5) . . ?
O13 P7 Se13 106.9(6) . . ?
Se14 P7 Se13 117.6(2) . . ?
O15 P8 O16 75.6(12) . . ?
O16 P8 O15B 109.1(11) . . ?
O15 P8 Se16 109.7(10) . . ?
O16 P8 Se16 114.5(10) . . ?
O15B P8 Se16 113.8(8) . . ?
O15 P8 Se15 124.9(10) . . ?
O16 P8 Se15 111.9(9) . . ?
O15B P8 Se15 90.8(8) . . ?
Se16 P8 Se15 114.5(3) . . ?
O17 P9 O18 100.7(5) . . ?
O17 P9 Se17 112.7(4) . . ?
O18 P9 Se17 110.9(4) . . ?
O17 P9 Se18 104.7(4) . . ?
O18 P9 Se18 108.3(4) . . ?
Se17 P9 Se18 117.96(15) . . ?
O20 P10 O19 101.3(6) . . ?
O20 P10 Se20 111.9(4) . . ?
O19 P10 Se20 109.5(4) . . ?
O20 P10 Se19 108.1(4) . . ?
O19 P10 Se19 110.1(4) . . ?
Se20 P10 Se19 115.01(19) . . ?
O21 P11 O22 101.6(5) . . ?
O21 P11 Se21 114.6(4) . . ?
O22 P11 Se21 108.2(4) . . ?
O21 P11 Se22 106.6(4) . . ?
O22 P11 Se22 108.0(4) . . ?
Se21 P11 Se22 116.68(16) . . ?
O24 P12 O23 80.9(8) . . ?
O24 P12 O23B 108.2(8) . . ?
O24 P12 SeT4 126.2(10) . . ?
O23B P12 SeT4 85.8(12) . . ?
O24 P12 Se24 112.3(4) . . ?
O23 P12 Se24 134.9(8) . . ?
O24 P12 SeT3 124.9(8) . . ?
O23B P12 SeT3 107.9(9) . . ?
SeT4 P12 SeT3 96.6(10) . . ?
O24 P12 Se23 103.6(6) . . ?
O23 P12 Se23 96.6(8) . . ?
Se24 P12 Se23 119.6(2) . . ?
C1 O1 P1 127.0(13) . . ?
C1 O1 P1B 121.5(15) . . ?
C4 O2 P1 136.2(19) . . ?
C4 O2 P1B 117(2) . . ?
C7 O3 P2 122.0(10) . . ?
C10 O4 P2 121.2(9) . . ?
C13 O5 P3 123.2(11) . . ?
C16 O6 P3 118.5(8) . . ?
C19 O7 P4 125.3(8) . . ?
C22 O8 P4 123.5(9) . . ?
C25 O9 P5 122.1(8) . . ?
C28 O10 P5 131(2) . . ?
C28B O10 P5 127(2) . . ?
C31 O11 P6 120.1(10) . . ?
C34 O12 P6 122.8(9) . . ?
C37 O13 P7 120.7(12) . . ?
C40 O14 P7 126.0(11) . . ?
C43 O15 P8 119(2) . . ?
C43B O15B P8 113(2) . . ?
C46 O16 P8 116.5(18) . . ?
C49 O17 P9 124.2(9) . . ?
C52 O18 P9 122.5(7) . . ?
C55 O19 P10 122.9(9) . . ?
C58 O20 P10 119.8(10) . . ?
C61 O21 P11 127.8(9) . . ?
C64 O22 P11 120.9(8) . . ?
C67 O23 P12 151(2) . . ?
C67B O23B P12 128(2) . . ?
C67B O23B SeT4 151(2) . . ?
P12 O23B SeT4 48.0(8) . . ?
C70 O24 P12 119.7(12) . . ?
O1 C1 C3 105(2) . . ?
O1 C1 C2 110(2) . . ?
C3 C1 C2 120(2) . . ?
O2 C4 C6 116(2) . . ?
O2 C4 C5 118(3) . . ?
C6 C4 C5 112(2) . . ?
O3 C7 C9 107.7(17) . . ?
O3 C7 C8 108.5(15) . . ?
C9 C7 C8 114.2(17) . . ?
C12 C10 O4 108.3(12) . . ?
C12 C10 C11 114.4(16) . . ?
O4 C10 C11 107.4(12) . . ?
O5 C13 C15 111.6(18) . . ?
O5 C13 C14 104.9(16) . . ?
C15 C13 C14 114(2) . . ?
O6 C16 C17 106.6(12) . . ?
O6 C16 C18 105.3(13) . . ?
C17 C16 C18 113.9(13) . . ?
O7 C19 C21 105.8(12) . . ?
O7 C19 C20 108.9(12) . . ?
C21 C19 C20 114.2(12) . . ?
O8 C22 C24 113.3(15) . . ?
O8 C22 C23 103.6(13) . . ?
C24 C22 C23 111.6(16) . . ?
O9 C25 C26 108.3(12) . . ?
O9 C25 C27 106.6(12) . . ?
C26 C25 C27 113.7(13) . . ?
O10 C28 C30 103(3) . . ?
O10 C28 C29 105(2) . . ?
C30 C28 C29 139(3) . . ?
O10 C28B C30B 105(3) . . ?
O10 C28B C29B 99(3) . . ?
C30B C28B C29B 78(3) . . ?
O11 C31 C33 111.5(15) . . ?
O11 C31 C32 108.2(19) . . ?
C33 C31 C32 112.9(15) . . ?
O12 C34 C36 109.9(15) . . ?
O12 C34 C35 107.5(15) . . ?
C36 C34 C35 110.6(19) . . ?
C39 C37 O13 111(2) . . ?
C39 C37 C38 114(2) . . ?
O13 C37 C38 105(2) . . ?
O14 C40 C41 113(2) . . ?
O14 C40 C42 106.7(15) . . ?
C41 C40 C42 114.5(16) . . ?
C45 C43 O15 109(3) . . ?
C45 C43 C44 118(5) . . ?
O15 C43 C44 104(3) . . ?
O15B C43B C45B 109(3) . . ?
O15B C43B C44B 108(4) . . ?
C45B C43B C44B 113(5) . . ?
O16 C46 C47 109(2) . . ?
O16 C46 C48 110(2) . . ?
C47 C46 C48 103(3) . . ?
O17 C49 C50 111.1(12) . . ?
O17 C49 C51 103.6(13) . . ?
C50 C49 C51 113.1(14) . . ?
C53 C52 O18 107.1(13) . . ?
C53 C52 C54 114.5(13) . . ?
O18 C52 C54 106.5(12) . . ?
O19 C55 C56 106.8(13) . . ?
O19 C55 C57 107.5(12) . . ?
C56 C55 C57 114.0(15) . . ?
O20 C58 C59 105.2(17) . . ?
O20 C58 C60 109.2(17) . . ?
C59 C58 C60 115.6(17) . . ?
O21 C61 C62 106.1(12) . . ?
O21 C61 C63 110.1(11) . . ?
C62 C61 C63 111.9(13) . . ?
O22 C64 C66 107.7(11) . . ?
O22 C64 C65 107.9(12) . . ?
C66 C64 C65 114.1(13) . . ?
O23 C67 C69 114(3) . . ?
O23 C67 C68 132(3) . . ?
C69 C67 C68 112(3) . . ?
O23B C67B C69B 105(3) . . ?
O23B C67B C68B 142(3) . . ?
C69B C67B C68B 113(2) . . ?
C71 C70 O24 108(2) . . ?
C71 C70 C72 110.6(19) . . ?
O24 C70 C72 106(2) . . ?

loop_
_geom_bond_atom_site_label_1
_geom_bond_atom_site_label_2
_geom_bond_distance
_geom_bond_site_symmetry_2
_geom_bond_publ_flag
Ag1 Se19 2.7452(19) . ?
Ag1 Rh1 2.7863(16) . ?
Ag1 Ag3 2.8525(13) . ?
Ag1 Ag4 2.8594(14) . ?
Ag1 Ag6 2.8635(14) . ?
Ag1 Ag14 2.8662(13) . ?
Ag1 Ag2 2.9192(14) . ?
Ag1 Ag5 2.9608(14) . ?
Ag1 Ag13 2.9644(13) . ?
Ag1 Se20 3.0998(19) . ?
Ag2 Se4 2.7225(19) . ?
Ag2 Rh1 2.7693(15) . ?
Ag2 Ag6 2.7838(13) . ?
Ag2 Ag20 2.8701(16) . ?
Ag2 Ag3 2.8818(14) . ?
Ag2 Ag8 2.8876(17) . ?
Ag2 Ag19 2.9060(14) . ?
Ag2 Ag7 2.9883(17) . ?
Ag3 Se5 2.6123(19) . ?
Ag3 Rh1 2.8062(14) . ?
Ag3 Ag8 2.8507(15) . ?
Ag3 Ag9 2.8845(16) . ?
Ag3 Ag4 2.8880(13) . ?
Ag3 Se6 3.1035(18) . ?
Ag3 Ag19 3.1080(14) . ?
Ag4 Se8 2.6610(14) . ?
Ag4 Rh1 2.7590(13) . ?
Ag4 Ag9 2.8441(14) . ?
Ag4 Ag5 2.9124(12) . ?
Ag4 Ag13 2.9330(13) . ?
Ag4 Ag11 2.9435(15) . ?
Ag4 Ag17 2.9840(14) . ?
Ag5 Se10 2.6790(15) . ?
Ag5 Rh1 2.6994(13) . ?
Ag5 Ag15 2.8384(13) . ?
Ag5 Ag12 2.8440(15) . ?
Ag5 Ag11 2.8588(14) . ?
Ag5 Ag13 2.8630(15) . ?
Ag5 Ag6 2.9249(13) . ?
Ag5 Ag14 3.0140(15) . ?
Ag6 Se12 2.6974(16) . ?
Ag6 Rh1 2.7038(14) . ?
Ag6 Ag16 2.7552(16) . ?
Ag6 Ag7 2.8922(17) . ?
Ag6 Ag14 2.9037(16) . ?
Ag6 Ag15 2.9150(14) . ?
Ag6 Ag12 3.0620(16) . ?
Ag7 Se14 2.7070(18) . ?
Ag7 Rh1 2.7104(14) . ?
Ag7 Ag12 2.8543(14) . ?
Ag7 Ag10 2.8729(16) . ?
Ag7 Ag20 2.8802(14) . ?
Ag7 Ag16 2.9058(16) . ?
Ag7 Ag8 2.9591(14) . ?
Ag7 Ag21 3.0078(19) . ?
Ag8 Se2B 2.609(7) . ?
Ag8 Se2 2.682(3) . ?
Ag8 Rh1 2.7198(13) . ?
Ag8 Ag9 2.8320(14) . ?
Ag8 Ag21 2.8355(17) . ?
Ag8 Ag10 2.9082(16) . ?
Ag8 Ag20 2.9334(16) . ?
Ag8 Ag19 2.9735(17) . ?
Ag9 Se17 2.6080(15) . ?
Ag9 Rh1 2.7704(13) . ?
Ag9 Ag10 2.9241(14) . ?
Ag9 Ag11 2.9298(13) . ?
Ag9 Ag18 2.9417(16) . ?
Ag9 Ag17 3.0798(14) . ?
Ag10 Se15 2.705(2) . ?
Ag10 Rh1 2.7714(17) . ?
Ag10 Ag11 2.8521(14) . ?
Ag10 Ag18 2.9187(16) . ?
Ag10 Ag12 2.9365(15) . ?
Ag10 Ag21 2.9781(16) . ?
Ag11 Se22 2.6888(15) . ?
Ag11 Rh1 2.7547(14) . ?
Ag11 Ag12 2.8577(13) . ?
Ag11 Ag17 2.8819(13) . ?
Ag11 Ag18 2.9662(15) . ?
Ag12 SeT4 2.61(3) . ?
Ag12 Se24 2.616(3) . ?
Ag12 Rh1 2.7793(14) . ?
Ag12 Ag15 2.9707(16) . ?
Ag12 Ag16 2.9808(16) . ?
Ag13 Se7 2.6109(16) . ?
Ag13 Se20 2.6186(18) . ?
Ag13 Se9 2.6927(15) . ?
Ag13 Ag14 3.2115(13) . ?
Ag14 Se11 2.6504(16) . ?
Ag14 Se9 2.6587(17) . ?
Ag14 Se19 2.6779(18) . ?
Ag14 Ag15 3.2026(17) . ?
Ag15 SeT3 2.610(18) . ?
Ag15 Se23 2.679(2) . ?
Ag15 Se10 2.7054(16) . ?
Ag15 Se11 2.708(2) . ?
Ag15 Ag16 3.0791(17) . ?
Ag16 SeT3 1.916(16) . ?
Ag16 Se23 2.616(2) . ?
Ag16 Se14 2.712(3) . ?
Ag16 Se12 2.750(2) . ?
Ag17 Se18 2.6194(16) . ?
Ag17 Se8 2.6207(18) . ?
Ag17 Se22 2.6733(15) . ?
Ag17 Ag18 3.2774(14) . ?
Ag18 Se21 2.6056(17) . ?
Ag18 Se16 2.6097(18) . ?
Ag18 Se18 2.6545(17) . ?
Ag19 Se6 2.578(2) . ?
Ag19 Se1B 2.619(6) . ?
Ag19 Se4 2.651(2) . ?
Ag19 Se1 2.677(2) . ?
Ag19 Ag20 3.1837(15) . ?
Ag20 Se1B 2.620(6) . ?
Ag20 Se3 2.642(3) . ?
Ag20 Se13 2.673(2) . ?
Ag20 Se1 2.739(2) . ?
Ag20 Ag21 3.121(2) . ?
Ag21 Se15 2.617(2) . ?
Ag21 Se13 2.625(2) . ?
Ag21 Se2B 2.661(7) . ?
Ag21 Se2 2.767(3) . ?
Se1 P1 2.173(7) . ?
Se2 P1 2.169(6) . ?
Se1B P1B 2.139(14) . ?
Se2B P1B 2.179(12) . ?
Se3 P2 2.142(4) . ?
Se4 P2 2.178(4) . ?
Se5 P3 2.134(4) . ?
Se6 P3 2.183(5) . ?
Se7 P4 2.145(3) . ?
Se8 P4 2.171(3) . ?
Se9 P5 2.173(5) . ?
Se10 P5 2.165(5) . ?
Se11 P6 2.173(4) . ?
Se12 P6 2.151(5) . ?
Se13 P7 2.173(5) . ?
Se14 P7 2.157(4) . ?
Se15 P8 2.176(8) . ?
Se16 P8 2.136(6) . ?
Se17 P9 2.135(4) . ?
Se18 P9 2.178(4) . ?
Se19 P10 2.170(4) . ?
Se20 P10 2.144(4) . ?
Se21 P11 2.156(4) . ?
Se22 P11 2.168(4) . ?
Se23 P12 2.189(5) . ?
Se24 P12 2.133(5) . ?
SeT3 P12 2.180(14) . ?
SeT4 P12 1.71(2) . ?
SeT4 O23B 2.29(3) . ?
P1 O1 1.532(13) . ?
P1 O2 1.551(15) . ?
P1B O2 1.81(2) . ?
P1B O1 1.82(2) . ?
P2 O3 1.571(10) . ?
P2 O4 1.571(13) . ?
P3 O5 1.577(13) . ?
P3 O6 1.593(10) . ?
P4 O7 1.585(9) . ?
P4 O8 1.592(10) . ?
P5 O10 1.569(9) . ?
P5 O9 1.589(9) . ?
P6 O12 1.562(12) . ?
P6 O11 1.586(9) . ?
P7 O14 1.563(16) . ?
P7 O13 1.589(14) . ?
P8 O15 1.53(3) . ?
P8 O16 1.545(19) . ?
P8 O15B 1.71(3) . ?
P9 O17 1.584(9) . ?
P9 O18 1.588(9) . ?
P10 O20 1.586(10) . ?
P10 O19 1.590(10) . ?
P11 O21 1.573(9) . ?
P11 O22 1.579(9) . ?
P12 O24 1.597(12) . ?
P12 O23 1.617(17) . ?
P12 O23B 1.66(2) . ?
O1 C1 1.40(2) . ?
O2 C4 1.32(3) . ?
O3 C7 1.445(19) . ?
O4 C10 1.486(18) . ?
O5 C13 1.44(2) . ?
O6 C16 1.484(19) . ?
O7 C19 1.467(18) . ?
O8 C22 1.459(17) . ?
O9 C25 1.482(16) . ?
O10 C28 1.39(3) . ?
O10 C28B 1.39(3) . ?
O11 C31 1.45(2) . ?
O12 C34 1.46(2) . ?
O13 C37 1.47(3) . ?
O14 C40 1.43(2) . ?
O15 C43 1.47(3) . ?
O15B C43B 1.46(3) . ?
O16 C46 1.32(3) . ?
O17 C49 1.473(16) . ?
O18 C52 1.487(16) . ?
O19 C55 1.461(15) . ?
O20 C58 1.47(2) . ?
O21 C61 1.462(16) . ?
O22 C64 1.460(15) . ?
O23 C67 1.20(2) . ?
O23B C67B 1.21(2) . ?
O24 C70 1.50(3) . ?
C1 C3 1.52(3) . ?
C1 C2 1.64(3) . ?
C4 C6 1.45(3) . ?
C4 C5 1.48(3) . ?
C7 C9 1.45(3) . ?
C7 C8 1.51(3) . ?
C10 C12 1.48(2) . ?
C10 C11 1.49(2) . ?
C13 C15 1.49(3) . ?
C13 C14 1.52(2) . ?
C16 C17 1.50(2) . ?
C16 C18 1.53(2) . ?
C19 C21 1.482(19) . ?
C19 C20 1.498(19) . ?
C22 C24 1.46(3) . ?
C22 C23 1.49(2) . ?
C25 C26 1.49(2) . ?
C25 C27 1.51(2) . ?
C28 C30 1.65(4) . ?
C28 C29 1.67(3) . ?
C28B C30B 1.64(3) . ?
C28B C29B 1.67(4) . ?
C31 C33 1.49(3) . ?
C31 C32 1.52(3) . ?
C34 C36 1.49(3) . ?
C34 C35 1.52(2) . ?
C37 C39 1.46(3) . ?
C37 C38 1.53(3) . ?
C40 C41 1.51(3) . ?
C40 C42 1.51(3) . ?
C43 C45 1.47(3) . ?
C43 C44 1.54(4) . ?
C43B C45B 1.47(3) . ?
C43B C44B 1.55(4) . ?
C46 C47 1.53(4) . ?
C46 C48 1.53(3) . ?
C49 C50 1.47(2) . ?
C49 C51 1.51(2) . ?
C52 C53 1.48(2) . ?
C52 C54 1.50(2) . ?
C55 C56 1.47(2) . ?
C55 C57 1.49(2) . ?
C58 C59 1.50(3) . ?
C58 C60 1.53(3) . ?
C61 C62 1.49(2) . ?
C61 C63 1.53(2) . ?
C64 C66 1.499(19) . ?
C64 C65 1.51(2) . ?
C67 C69 1.48(3) . ?
C67 C68 1.49(3) . ?
C67B C69B 1.49(3) . ?
C67B C68B 1.49(3) . ?
C70 C71 1.42(3) . ?
C70 C72 1.54(3) . ?
